data_7007770
loop_
_publ_author_name
'Hill, Lyndal M. R.'
'Gherman, Benjamin F.'
'Aboelella, Nermeen W.'
'Cramer, Christopher J.'
'Tolman, William B.'

_publ_section_title
;
 Electronic tuning of beta-diketiminate ligands with fluorinated
 substituents: effects on the O2-reactivity of mononuclear Cu(I)
 complexes.
;
_journal_issue 41
_journal_name_full 'Dalton transactions (Cambridge, England : 2003)'
_journal_page_first 4944
_journal_page_last 4953
_journal_paper_doi 10.1039/b609939d
_journal_year 2006
_chemical_formula_moiety 'C30 H41 Cu N2 O'
_chemical_formula_sum 'C30 H41 Cu N2 O'
_chemical_formula_weight 509.19
_chemical_name_common LCu(CO)
_chemical_name_systematic
;
?
;
_space_group_IT_number 14
_symmetry_cell_setting monoclinic
_symmetry_space_group_name_Hall '-P 2yn'
_symmetry_space_group_name_H-M 'P 1 21/n 1'
_atom_sites_solution_hydrogens geom
_atom_sites_solution_primary direct
_atom_sites_solution_secondary difmap
_audit_creation_method SHELXL-97
_cell_angle_alpha 90.00
_cell_angle_beta 96.026(3)
_cell_angle_gamma 90.00
_cell_formula_units_Z 16
_cell_length_a 30.688(5)
_cell_length_b 9.7321(15)
_cell_length_c 39.461(6)
_cell_measurement_reflns_used 3632
_cell_measurement_temperature 173(2)
_cell_volume 11720(3)
_computing_cell_refinement 'SAINT, Bruker'
_computing_data_collection 'SMART, Bruker'
_computing_data_reduction 'SAINT, Bruker'
_computing_molecular_graphics 'SHELXTL, Bruker'
_computing_structure_refinement 'SHELXL-97 (Sheldrick, 1997)'
_computing_structure_solution 'SHELXS-97 (Sheldrick, 1990)'
_diffrn_ambient_temperature 173(2)
_diffrn_measured_fraction_theta_full 0.999
_diffrn_measured_fraction_theta_max 0.999
_diffrn_measurement_device_type 'Siemens SMART Platform CCD'
_diffrn_measurement_method 'area detector, omega scans per phi'
_diffrn_radiation_monochromator graphite
_diffrn_radiation_source 'normal-focus sealed tube'
_diffrn_radiation_type MoK\a
_diffrn_radiation_wavelength 0.71073
_diffrn_reflns_av_R_equivalents 0.0563
_diffrn_reflns_av_sigmaI/netI 0.0460
_diffrn_reflns_limit_h_max 36
_diffrn_reflns_limit_h_min -36
_diffrn_reflns_limit_k_max 11
_diffrn_reflns_limit_k_min -11
_diffrn_reflns_limit_l_max 46
_diffrn_reflns_limit_l_min -46
_diffrn_reflns_number 99731
_diffrn_reflns_theta_full 25.05
_diffrn_reflns_theta_max 25.05
_diffrn_reflns_theta_min 0.80
_exptl_absorpt_coefficient_mu 0.768
_exptl_absorpt_correction_T_max 0.7488
_exptl_absorpt_correction_T_min 0.6156
_exptl_absorpt_correction_type multi-scan
_exptl_absorpt_process_details 'SADABS, R. Blessing, 1995'
_exptl_crystal_colour yellow
_exptl_crystal_density_diffrn 1.154
_exptl_crystal_density_method 'not measured'
_exptl_crystal_description block
_exptl_crystal_F_000 4352
_exptl_crystal_size_max 0.70
_exptl_crystal_size_mid 0.50
_exptl_crystal_size_min 0.40
_refine_diff_density_max 0.289
_refine_diff_density_min -0.477
_refine_diff_density_rms 0.051
_refine_ls_extinction_method none
_refine_ls_goodness_of_fit_ref 1.074
_refine_ls_hydrogen_treatment riding
_refine_ls_matrix_type full
_refine_ls_number_parameters 1265
_refine_ls_number_reflns 20760
_refine_ls_number_restraints 0
_refine_ls_restrained_S_all 1.074
_refine_ls_R_factor_all 0.0822
_refine_ls_R_factor_gt 0.0535
_refine_ls_shift/su_max 0.001
_refine_ls_shift/su_mean 0.000
_refine_ls_structure_factor_coef Fsqd
_refine_ls_weighting_details 'calc w=1/[\s^2^(Fo^2^)+(0.0299P)^2^+11.2071P] where P=(Fo^2^+2Fc^2^)/3'
_refine_ls_weighting_scheme calc
_refine_ls_wR_factor_gt 0.0955
_refine_ls_wR_factor_ref 0.1047
_reflns_number_gt 15502
_reflns_number_total 20760
_reflns_threshold_expression >2sigma(I)
_cod_data_source_file b609939d.txt
_cod_data_source_block 06199m
_cod_original_sg_symbol_H-M P2(1)/n
_cod_database_code 7007770

loop_
_symmetry_equiv_pos_as_xyz
'x, y, z'
'-x+1/2, y+1/2, -z+1/2'
'-x, -y, -z'
'x-1/2, -y-1/2, z-1/2'

loop_
_atom_site_label
_atom_site_type_symbol
_atom_site_fract_x
_atom_site_fract_y
_atom_site_fract_z
_atom_site_U_iso_or_equiv
_atom_site_adp_type
_atom_site_occupancy
_atom_site_symmetry_multiplicity
_atom_site_calc_flag
_atom_site_refinement_flags
_atom_site_disorder_assembly
_atom_site_disorder_group
Cu1A Cu 0.593773(12) -0.34753(4) 0.213406(10) 0.03413(10) Uani 1 1 d . . .
O1A O 0.55434(10) -0.6133(3) 0.19572(7) 0.0708(8) Uani 1 1 d . . .
N1A N 0.62801(8) -0.3185(3) 0.25641(6) 0.0332(6) Uani 1 1 d . . .
N2A N 0.59753(8) -0.1674(3) 0.19426(6) 0.0305(6) Uani 1 1 d . . .
C1A C 0.67024(11) -0.1769(4) 0.29970(8) 0.0507(9) Uani 1 1 d . . .
H1AA H 0.6528 -0.2046 0.3180 0.076 Uiso 1 1 calc R . .
H1AB H 0.6788 -0.0802 0.3027 0.076 Uiso 1 1 calc R . .
H1AC H 0.6966 -0.2342 0.3004 0.076 Uiso 1 1 calc R . .
C2A C 0.64333(10) -0.1947(3) 0.26570(8) 0.0349(8) Uani 1 1 d . . .
C3A C 0.63630(10) -0.0763(3) 0.24545(7) 0.0343(7) Uani 1 1 d . . .
H3AA H 0.6467 0.0071 0.2559 0.041 Uiso 1 1 calc R . .
C4A C 0.61632(10) -0.0640(3) 0.21232(7) 0.0311(7) Uani 1 1 d . . .
C5A C 0.61755(12) 0.0771(3) 0.19606(8) 0.0434(8) Uani 1 1 d . . .
H5AA H 0.5879 0.1036 0.1868 0.065 Uiso 1 1 calc R . .
H5AB H 0.6366 0.0744 0.1776 0.065 Uiso 1 1 calc R . .
H5AC H 0.6290 0.1442 0.2133 0.065 Uiso 1 1 calc R . .
C6A C 0.63895(11) -0.4325(3) 0.27871(8) 0.0413(8) Uani 1 1 d . . .
C7A C 0.67634(12) -0.5106(4) 0.27432(11) 0.0605(11) Uani 1 1 d . . .
C8A C 0.68605(14) -0.6226(5) 0.29531(13) 0.0787(14) Uani 1 1 d . . .
H8AA H 0.7113 -0.6763 0.2925 0.094 Uiso 1 1 calc R . .
C9A C 0.66006(15) -0.6573(5) 0.31985(12) 0.0777(14) Uani 1 1 d . . .
H9AA H 0.6674 -0.7342 0.3341 0.093 Uiso 1 1 calc R . .
C10A C 0.62323(14) -0.5816(4) 0.32406(10) 0.0648(12) Uani 1 1 d . . .
H10A H 0.6052 -0.6077 0.3412 0.078 Uiso 1 1 calc R . .
C11A C 0.61165(11) -0.4672(4) 0.30374(8) 0.0453(9) Uani 1 1 d . . .
C12A C 0.70533(14) -0.4756(5) 0.24649(15) 0.0887(17) Uani 1 1 d . . .
H12A H 0.6964 -0.3828 0.2373 0.106 Uiso 1 1 calc R . .
C13A C 0.69925(18) -0.5765(7) 0.21734(15) 0.116(2) Uani 1 1 d . . .
H13A H 0.6681 -0.5822 0.2089 0.173 Uiso 1 1 calc R . .
H13B H 0.7098 -0.6673 0.2253 0.173 Uiso 1 1 calc R . .
H13C H 0.7159 -0.5456 0.1989 0.173 Uiso 1 1 calc R . .
C14A C 0.75383(16) -0.4676(7) 0.26077(19) 0.141(3) Uani 1 1 d . . .
H14A H 0.7568 -0.4093 0.2811 0.212 Uiso 1 1 calc R . .
H14B H 0.7709 -0.4283 0.2435 0.212 Uiso 1 1 calc R . .
H14C H 0.7647 -0.5600 0.2668 0.212 Uiso 1 1 calc R . .
C15A C 0.57014(12) -0.3870(4) 0.30777(9) 0.0506(10) Uani 1 1 d . . .
H15A H 0.5713 -0.3004 0.2942 0.061 Uiso 1 1 calc R . .
C16A C 0.52993(12) -0.4675(4) 0.29298(11) 0.0630(11) Uani 1 1 d . . .
H16A H 0.5316 -0.4837 0.2686 0.095 Uiso 1 1 calc R . .
H16B H 0.5034 -0.4147 0.2960 0.095 Uiso 1 1 calc R . .
H16C H 0.5289 -0.5557 0.3048 0.095 Uiso 1 1 calc R . .
C17A C 0.56546(16) -0.3463(5) 0.34451(10) 0.0826(14) Uani 1 1 d . . .
H17A H 0.5926 -0.3028 0.3545 0.124 Uiso 1 1 calc R . .
H17B H 0.5597 -0.4285 0.3577 0.124 Uiso 1 1 calc R . .
H17C H 0.5411 -0.2815 0.3450 0.124 Uiso 1 1 calc R . .
C18A C 0.58282(10) -0.1439(3) 0.15885(7) 0.0328(7) Uani 1 1 d . . .
C19A C 0.61299(10) -0.1572(3) 0.13469(8) 0.0384(8) Uani 1 1 d . . .
C20A C 0.59805(12) -0.1394(4) 0.10044(8) 0.0482(9) Uani 1 1 d . . .
H20A H 0.6180 -0.1487 0.0837 0.058 Uiso 1 1 calc R . .
C21A C 0.55504(13) -0.1087(4) 0.09044(9) 0.0526(10) Uani 1 1 d . . .
H21A H 0.5455 -0.0967 0.0669 0.063 Uiso 1 1 calc R . .
C22A C 0.52577(12) -0.0952(4) 0.11410(9) 0.0482(9) Uani 1 1 d . . .
H22A H 0.4960 -0.0741 0.1068 0.058 Uiso 1 1 calc R . .
C23A C 0.53886(10) -0.1118(3) 0.14886(8) 0.0389(8) Uani 1 1 d . . .
C24A C 0.66063(11) -0.1935(4) 0.14489(9) 0.0501(9) Uani 1 1 d . . .
H24A H 0.6666 -0.1791 0.1700 0.060 Uiso 1 1 calc R . .
C25A C 0.66927(14) -0.3437(5) 0.13779(12) 0.0813(14) Uani 1 1 d . . .
H25A H 0.6503 -0.4013 0.1503 0.122 Uiso 1 1 calc R . .
H25B H 0.7000 -0.3652 0.1451 0.122 Uiso 1 1 calc R . .
H25C H 0.6631 -0.3615 0.1133 0.122 Uiso 1 1 calc R . .
C26A C 0.69273(13) -0.1028(5) 0.12768(11) 0.0776(13) Uani 1 1 d . . .
H26A H 0.6863 -0.0058 0.1317 0.116 Uiso 1 1 calc R . .
H26B H 0.6896 -0.1209 0.1031 0.116 Uiso 1 1 calc R . .
H26C H 0.7228 -0.1236 0.1372 0.116 Uiso 1 1 calc R . .
C27A C 0.50593(11) -0.0969(4) 0.17470(10) 0.0520(10) Uani 1 1 d . . .
H27A H 0.5225 -0.0986 0.1979 0.062 Uiso 1 1 calc R . .
C28A C 0.48101(15) 0.0390(5) 0.17108(13) 0.0844(15) Uani 1 1 d . . .
H28A H 0.5019 0.1153 0.1720 0.127 Uiso 1 1 calc R . .
H28B H 0.4625 0.0482 0.1897 0.127 Uiso 1 1 calc R . .
H28C H 0.4626 0.0408 0.1492 0.127 Uiso 1 1 calc R . .
C29A C 0.47397(15) -0.2156(5) 0.17262(14) 0.0930(16) Uani 1 1 d . . .
H29A H 0.4902 -0.3025 0.1747 0.140 Uiso 1 1 calc R . .
H29B H 0.4558 -0.2130 0.1507 0.140 Uiso 1 1 calc R . .
H29C H 0.4552 -0.2083 0.1911 0.140 Uiso 1 1 calc R . .
C30A C 0.56896(12) -0.5083(4) 0.20116(9) 0.0464(9) Uani 1 1 d . . .
Cu1B Cu 0.513390(12) 0.11054(4) 0.394017(9) 0.02884(9) Uani 1 1 d . . .
O1B O 0.54800(9) -0.1550(3) 0.41704(7) 0.0622(7) Uani 1 1 d . . .
N1B N 0.47827(8) 0.1558(2) 0.35259(6) 0.0302(6) Uani 1 1 d . . .
N2B N 0.51483(8) 0.2880(2) 0.41524(6) 0.0286(6) Uani 1 1 d . . .
C1B C 0.43349(11) 0.3079(3) 0.31349(8) 0.0466(9) Uani 1 1 d . . .
H1BA H 0.4075 0.2488 0.3124 0.070 Uiso 1 1 calc R . .
H1BB H 0.4500 0.2878 0.2941 0.070 Uiso 1 1 calc R . .
H1BC H 0.4244 0.4044 0.3127 0.070 Uiso 1 1 calc R . .
C2B C 0.46197(10) 0.2811(3) 0.34618(7) 0.0303(7) Uani 1 1 d . . .
C3B C 0.47029(10) 0.3919(3) 0.36855(8) 0.0327(7) Uani 1 1 d . . .
H3BA H 0.4577 0.4769 0.3608 0.039 Uiso 1 1 calc R . .
C4B C 0.49442(9) 0.3958(3) 0.40064(8) 0.0298(7) Uani 1 1 d . . .
C5B C 0.49701(12) 0.5319(3) 0.41916(8) 0.0432(8) Uani 1 1 d . . .
H5BA H 0.5278 0.5589 0.4242 0.065 Uiso 1 1 calc R . .
H5BB H 0.4836 0.5230 0.4405 0.065 Uiso 1 1 calc R . .
H5BC H 0.4813 0.6020 0.4048 0.065 Uiso 1 1 calc R . .
C6B C 0.46869(11) 0.0484(3) 0.32799(8) 0.0375(8) Uani 1 1 d . . .
C7B C 0.43297(12) -0.0390(3) 0.33135(10) 0.0489(10) Uani 1 1 d . . .
C8B C 0.42608(15) -0.1474(4) 0.30848(12) 0.0692(13) Uani 1 1 d . . .
H8BA H 0.4022 -0.2082 0.3102 0.083 Uiso 1 1 calc R . .
C9B C 0.45328(17) -0.1681(4) 0.28332(12) 0.0794(15) Uani 1 1 d . . .
H9BA H 0.4478 -0.2424 0.2678 0.095 Uiso 1 1 calc R . .
C10B C 0.48809(15) -0.0824(4) 0.28044(10) 0.0665(12) Uani 1 1 d . . .
H10B H 0.5066 -0.0982 0.2630 0.080 Uiso 1 1 calc R . .
C11B C 0.49686(12) 0.0278(3) 0.30279(9) 0.0460(9) Uani 1 1 d . . .
C12B C 0.40368(12) -0.0197(4) 0.35937(10) 0.0581(11) Uani 1 1 d . . .
H12B H 0.4107 0.0721 0.3700 0.070 Uiso 1 1 calc R . .
C13B C 0.41279(14) -0.1288(5) 0.38731(12) 0.0880(16) Uani 1 1 d . . .
H13D H 0.4432 -0.1205 0.3976 0.132 Uiso 1 1 calc R . .
H13E H 0.4081 -0.2205 0.3773 0.132 Uiso 1 1 calc R . .
H13F H 0.3929 -0.1150 0.4049 0.132 Uiso 1 1 calc R . .
C14B C 0.35476(13) -0.0198(5) 0.34625(12) 0.0805(14) Uani 1 1 d . . .
H14D H 0.3490 0.0521 0.3290 0.121 Uiso 1 1 calc R . .
H14E H 0.3374 -0.0021 0.3653 0.121 Uiso 1 1 calc R . .
H14F H 0.3467 -0.1094 0.3361 0.121 Uiso 1 1 calc R . .
C15B C 0.53690(12) 0.1171(4) 0.30110(9) 0.0503(9) Uani 1 1 d . . .
H15B H 0.5324 0.2033 0.3141 0.060 Uiso 1 1 calc R . .
C16B C 0.57719(12) 0.0448(4) 0.31872(9) 0.0567(10) Uani 1 1 d . . .
H16D H 0.5724 0.0241 0.3424 0.085 Uiso 1 1 calc R . .
H16E H 0.6028 0.1047 0.3184 0.085 Uiso 1 1 calc R . .
H16F H 0.5822 -0.0409 0.3067 0.085 Uiso 1 1 calc R . .
C17B C 0.54511(15) 0.1589(5) 0.26469(9) 0.0742(13) Uani 1 1 d . . .
H17D H 0.5187 0.2023 0.2533 0.111 Uiso 1 1 calc R . .
H17E H 0.5522 0.0770 0.2519 0.111 Uiso 1 1 calc R . .
H17F H 0.5696 0.2238 0.2657 0.111 Uiso 1 1 calc R . .
C18B C 0.53583(10) 0.2956(3) 0.44956(7) 0.0298(7) Uani 1 1 d . . .
C19B C 0.51097(10) 0.2709(3) 0.47695(8) 0.0336(7) Uani 1 1 d . . .
C20B C 0.53300(12) 0.2614(3) 0.50943(8) 0.0419(8) Uani 1 1 d . . .
H20B H 0.5168 0.2439 0.5282 0.050 Uiso 1 1 calc R . .
C21B C 0.57780(13) 0.2768(3) 0.51497(9) 0.0476(9) Uani 1 1 d . . .
H21B H 0.5923 0.2681 0.5373 0.057 Uiso 1 1 calc R . .
C22B C 0.60142(11) 0.3046(3) 0.48817(8) 0.0423(8) Uani 1 1 d . . .
H22B H 0.6322 0.3166 0.4923 0.051 Uiso 1 1 calc R . .
C23B C 0.58139(10) 0.3157(3) 0.45511(7) 0.0312(7) Uani 1 1 d . . .
C24B C 0.46152(11) 0.2511(3) 0.47077(9) 0.0422(8) Uani 1 1 d . . .
H24B H 0.4518 0.2831 0.4471 0.051 Uiso 1 1 calc R . .
C25B C 0.43697(12) 0.3363(4) 0.49532(10) 0.0548(10) Uani 1 1 d . . .
H25D H 0.4465 0.4323 0.4947 0.082 Uiso 1 1 calc R . .
H25E H 0.4433 0.3001 0.5185 0.082 Uiso 1 1 calc R . .
H25F H 0.4054 0.3309 0.4884 0.082 Uiso 1 1 calc R . .
C26B C 0.44956(13) 0.0994(4) 0.47298(12) 0.0673(12) Uani 1 1 d . . .
H26D H 0.4645 0.0470 0.4564 0.101 Uiso 1 1 calc R . .
H26E H 0.4178 0.0885 0.4679 0.101 Uiso 1 1 calc R . .
H26F H 0.4587 0.0653 0.4960 0.101 Uiso 1 1 calc R . .
C27B C 0.60817(10) 0.3446(3) 0.42549(8) 0.0417(8) Uani 1 1 d . . .
H27B H 0.5872 0.3694 0.4053 0.050 Uiso 1 1 calc R . .
C28B C 0.63316(12) 0.2170(4) 0.41627(10) 0.0619(11) Uani 1 1 d . . .
H28D H 0.6123 0.1439 0.4089 0.093 Uiso 1 1 calc R . .
H28E H 0.6523 0.1860 0.4362 0.093 Uiso 1 1 calc R . .
H28F H 0.6509 0.2390 0.3978 0.093 Uiso 1 1 calc R . .
C29B C 0.63981(15) 0.4650(4) 0.43254(11) 0.0797(14) Uani 1 1 d . . .
H29D H 0.6233 0.5480 0.4370 0.119 Uiso 1 1 calc R . .
H29E H 0.6558 0.4803 0.4127 0.119 Uiso 1 1 calc R . .
H29F H 0.6606 0.4440 0.4524 0.119 Uiso 1 1 calc R . .
C30B C 0.53514(10) -0.0506(3) 0.40812(8) 0.0356(7) Uani 1 1 d . . .
Cu1C Cu 0.286894(13) 0.25788(4) 0.159133(10) 0.03436(10) Uani 1 1 d . . .
O1C O 0.25185(9) 0.5252(3) 0.13817(6) 0.0577(7) Uani 1 1 d . . .
N1C N 0.32170(8) 0.2156(3) 0.20117(6) 0.0337(6) Uani 1 1 d . . .
N2C N 0.29112(9) 0.0852(3) 0.13629(6) 0.0372(6) Uani 1 1 d . . .
C1C C 0.36876(11) 0.0682(4) 0.23997(8) 0.0482(9) Uani 1 1 d . . .
H1CA H 0.3523 0.0905 0.2593 0.072 Uiso 1 1 calc R . .
H1CB H 0.3950 0.1262 0.2408 0.072 Uiso 1 1 calc R . .
H1CC H 0.3775 -0.0287 0.2413 0.072 Uiso 1 1 calc R . .
C2C C 0.34031(10) 0.0936(3) 0.20710(8) 0.0363(8) Uani 1 1 d . . .
C3C C 0.33529(10) -0.0161(3) 0.18375(8) 0.0384(8) Uani 1 1 d . . .
H3CA H 0.3485 -0.1001 0.1916 0.046 Uiso 1 1 calc R . .
C4C C 0.31376(11) -0.0200(3) 0.15077(8) 0.0383(8) Uani 1 1 d . . .
C5C C 0.31700(13) -0.1523(3) 0.13101(9) 0.0556(10) Uani 1 1 d . . .
H5CA H 0.3290 -0.1328 0.1095 0.083 Uiso 1 1 calc R . .
H5CB H 0.2878 -0.1930 0.1263 0.083 Uiso 1 1 calc R . .
H5CC H 0.3363 -0.2168 0.1445 0.083 Uiso 1 1 calc R . .
C6C C 0.33096(11) 0.3240(3) 0.22570(8) 0.0388(8) Uani 1 1 d . . .
C7C C 0.30282(11) 0.3450(3) 0.25121(8) 0.0411(8) Uani 1 1 d . . .
C8C C 0.31247(13) 0.4527(4) 0.27388(10) 0.0559(10) Uani 1 1 d . . .
H8CA H 0.2941 0.4688 0.2914 0.067 Uiso 1 1 calc R . .
C9C C 0.34816(15) 0.5366(4) 0.27144(12) 0.0681(13) Uani 1 1 d . . .
H9CA H 0.3542 0.6093 0.2873 0.082 Uiso 1 1 calc R . .
C10C C 0.37493(14) 0.5159(4) 0.24624(12) 0.0662(12) Uani 1 1 d . . .
H10C H 0.3992 0.5754 0.2448 0.079 Uiso 1 1 calc R . .
C11C C 0.36742(12) 0.4096(4) 0.22259(10) 0.0514(10) Uani 1 1 d . . .
C12C C 0.26194(11) 0.2601(3) 0.25280(8) 0.0422(8) Uani 1 1 d . . .
H12C H 0.2648 0.1758 0.2387 0.051 Uiso 1 1 calc R . .
C13C C 0.25433(14) 0.2138(4) 0.28889(9) 0.0639(11) Uani 1 1 d . . .
H13G H 0.2805 0.1662 0.2994 0.096 Uiso 1 1 calc R . .
H13H H 0.2292 0.1514 0.2877 0.096 Uiso 1 1 calc R . .
H13I H 0.2485 0.2943 0.3026 0.096 Uiso 1 1 calc R . .
C14C C 0.22230(12) 0.3402(4) 0.23694(10) 0.0560(10) Uani 1 1 d . . .
H14G H 0.2258 0.3598 0.2130 0.084 Uiso 1 1 calc R . .
H14H H 0.2199 0.4267 0.2493 0.084 Uiso 1 1 calc R . .
H14I H 0.1957 0.2854 0.2383 0.084 Uiso 1 1 calc R . .
C15C C 0.39653(12) 0.3905(5) 0.19460(11) 0.0651(12) Uani 1 1 d . . .
H15C H 0.3897 0.2985 0.1841 0.078 Uiso 1 1 calc R . .
C16C C 0.38700(14) 0.4992(6) 0.16653(12) 0.0962(18) Uani 1 1 d . . .
H16G H 0.3564 0.4912 0.1567 0.144 Uiso 1 1 calc R . .
H16H H 0.4065 0.4847 0.1487 0.144 Uiso 1 1 calc R . .
H16I H 0.3920 0.5911 0.1763 0.144 Uiso 1 1 calc R . .
C17C C 0.44580(13) 0.3927(5) 0.20731(13) 0.0892(16) Uani 1 1 d . . .
H17G H 0.4521 0.3214 0.2247 0.134 Uiso 1 1 calc R . .
H17H H 0.4537 0.4828 0.2172 0.134 Uiso 1 1 calc R . .
H17I H 0.4629 0.3751 0.1881 0.134 Uiso 1 1 calc R . .
C18C C 0.27335(12) 0.0729(3) 0.10136(8) 0.0388(8) Uani 1 1 d . . .
C19C C 0.23111(12) 0.0180(3) 0.09320(8) 0.0411(8) Uani 1 1 d . . .
C20C C 0.21472(13) 0.0100(4) 0.05911(9) 0.0517(9) Uani 1 1 d . . .
H20C H 0.1863 -0.0270 0.0531 0.062 Uiso 1 1 calc R . .
C21C C 0.23914(15) 0.0552(4) 0.03373(9) 0.0616(11) Uani 1 1 d . . .
H21C H 0.2277 0.0471 0.0105 0.074 Uiso 1 1 calc R . .
C22C C 0.27986(14) 0.1117(4) 0.04197(9) 0.0579(10) Uani 1 1 d . . .
H22C H 0.2960 0.1442 0.0243 0.069 Uiso 1 1 calc R . .
C23C C 0.29790(12) 0.1221(3) 0.07571(9) 0.0465(9) Uani 1 1 d . . .
C24C C 0.20338(12) -0.0268(4) 0.12073(9) 0.0500(9) Uani 1 1 d . . .
H24C H 0.2235 -0.0399 0.1421 0.060 Uiso 1 1 calc R . .
C25C C 0.17928(16) -0.1623(4) 0.11321(12) 0.0802(14) Uani 1 1 d . . .
H25G H 0.2004 -0.2339 0.1087 0.120 Uiso 1 1 calc R . .
H25H H 0.1578 -0.1513 0.0932 0.120 Uiso 1 1 calc R . .
H25I H 0.1641 -0.1888 0.1329 0.120 Uiso 1 1 calc R . .
C26C C 0.17115(16) 0.0856(5) 0.12753(13) 0.0856(15) Uani 1 1 d . . .
H26G H 0.1873 0.1694 0.1348 0.128 Uiso 1 1 calc R . .
H26H H 0.1536 0.0559 0.1455 0.128 Uiso 1 1 calc R . .
H26I H 0.1518 0.1043 0.1067 0.128 Uiso 1 1 calc R . .
C27C C 0.34274(12) 0.1878(4) 0.08436(10) 0.0558(10) Uani 1 1 d . . .
H27C H 0.3508 0.1798 0.1095 0.067 Uiso 1 1 calc R . .
C28C C 0.37824(17) 0.1192(6) 0.06648(17) 0.122(2) Uani 1 1 d . . .
H28G H 0.3810 0.0229 0.0736 0.183 Uiso 1 1 calc R . .
H28H H 0.4062 0.1666 0.0725 0.183 Uiso 1 1 calc R . .
H28I H 0.3705 0.1236 0.0418 0.183 Uiso 1 1 calc R . .
C29C C 0.34210(14) 0.3391(4) 0.07496(12) 0.0769(13) Uani 1 1 d . . .
H29G H 0.3186 0.3854 0.0855 0.115 Uiso 1 1 calc R . .
H29H H 0.3371 0.3487 0.0501 0.115 Uiso 1 1 calc R . .
H29I H 0.3703 0.3809 0.0832 0.115 Uiso 1 1 calc R . .
C30C C 0.26385(11) 0.4201(4) 0.14603(8) 0.0381(8) Uani 1 1 d . . .
Cu1D Cu 0.178071(12) 0.16340(4) 0.528119(11) 0.03748(11) Uani 1 1 d . . .
O1D O 0.18084(13) 0.4603(3) 0.53014(10) 0.1061(12) Uani 1 1 d . . .
N1D N 0.12548(8) 0.0552(3) 0.52525(6) 0.0338(6) Uani 1 1 d . . .
N2D N 0.21973(8) 0.0168(2) 0.53300(6) 0.0302(6) Uani 1 1 d . . .
C1D C 0.08270(10) -0.1574(3) 0.52181(8) 0.0413(8) Uani 1 1 d . . .
H1DA H 0.0661 -0.1308 0.5002 0.062 Uiso 1 1 calc R . .
H1DB H 0.0658 -0.1343 0.5408 0.062 Uiso 1 1 calc R . .
H1DC H 0.0882 -0.2565 0.5218 0.062 Uiso 1 1 calc R . .
C2D C 0.12580(10) -0.0812(3) 0.52594(7) 0.0301(7) Uani 1 1 d . . .
C3D C 0.16434(10) -0.1587(3) 0.53045(7) 0.0316(7) Uani 1 1 d . . .
H3DA H 0.1603 -0.2554 0.5307 0.038 Uiso 1 1 calc R . .
C4D C 0.20809(9) -0.1142(3) 0.53468(7) 0.0289(7) Uani 1 1 d . . .
C5D C 0.24298(10) -0.2219(3) 0.54154(8) 0.0354(7) Uani 1 1 d . . .
H5DA H 0.2601 -0.2030 0.5634 0.053 Uiso 1 1 calc R . .
H5DB H 0.2624 -0.2204 0.5233 0.053 Uiso 1 1 calc R . .
H5DC H 0.2292 -0.3126 0.5423 0.053 Uiso 1 1 calc R . .
C6D C 0.08522(10) 0.1309(3) 0.52388(9) 0.0382(8) Uani 1 1 d . . .
C7D C 0.07044(11) 0.1749(4) 0.55455(9) 0.0465(9) Uani 1 1 d . . .
C8D C 0.03469(12) 0.2633(4) 0.55260(11) 0.0617(11) Uani 1 1 d . . .
H8DA H 0.0239 0.2937 0.5730 0.074 Uiso 1 1 calc R . .
C9D C 0.01457(12) 0.3076(4) 0.52188(12) 0.0638(12) Uani 1 1 d . . .
H9DA H -0.0092 0.3704 0.5212 0.077 Uiso 1 1 calc R . .
C10D C 0.02884(11) 0.2612(4) 0.49210(11) 0.0561(10) Uani 1 1 d . . .
H10D H 0.0143 0.2910 0.4709 0.067 Uiso 1 1 calc R . .
C11D C 0.06421(10) 0.1713(3) 0.49226(9) 0.0419(8) Uani 1 1 d . . .
C12D C 0.09263(13) 0.1277(4) 0.58880(9) 0.0580(11) Uani 1 1 d . . .
H12D H 0.1154 0.0591 0.5839 0.070 Uiso 1 1 calc R . .
C13D C 0.11646(18) 0.2442(5) 0.60809(12) 0.1039(19) Uani 1 1 d . . .
H13J H 0.1379 0.2843 0.5942 0.156 Uiso 1 1 calc R . .
H13K H 0.1317 0.2092 0.6294 0.156 Uiso 1 1 calc R . .
H13L H 0.0953 0.3148 0.6132 0.156 Uiso 1 1 calc R . .
C14D C 0.06136(17) 0.0542(7) 0.61034(12) 0.116(2) Uani 1 1 d . . .
H14J H 0.0473 -0.0225 0.5973 0.173 Uiso 1 1 calc R . .
H14K H 0.0389 0.1188 0.6164 0.173 Uiso 1 1 calc R . .
H14L H 0.0778 0.0190 0.6312 0.173 Uiso 1 1 calc R . .
C15D C 0.07953(12) 0.1206(4) 0.45908(9) 0.0515(10) Uani 1 1 d . . .
H15D H 0.1010 0.0445 0.4648 0.062 Uiso 1 1 calc R . .
C16D C 0.10317(15) 0.2331(5) 0.44124(11) 0.0857(15) Uani 1 1 d . . .
H16J H 0.1292 0.2623 0.4560 0.129 Uiso 1 1 calc R . .
H16K H 0.0835 0.3117 0.4366 0.129 Uiso 1 1 calc R . .
H16L H 0.1120 0.1975 0.4197 0.129 Uiso 1 1 calc R . .
C17D C 0.04179(13) 0.0622(4) 0.43495(10) 0.0653(11) Uani 1 1 d . . .
H17J H 0.0267 -0.0095 0.4467 0.098 Uiso 1 1 calc R . .
H17K H 0.0534 0.0228 0.4149 0.098 Uiso 1 1 calc R . .
H17L H 0.0211 0.1359 0.4278 0.098 Uiso 1 1 calc R . .
C18D C 0.26531(10) 0.0539(3) 0.53587(8) 0.0329(7) Uani 1 1 d . . .
C19D C 0.28558(10) 0.1014(3) 0.56705(8) 0.0402(8) Uani 1 1 d . . .
C20D C 0.32880(11) 0.1459(4) 0.56821(10) 0.0536(10) Uani 1 1 d . . .
H20D H 0.3432 0.1785 0.5891 0.064 Uiso 1 1 calc R . .
C21D C 0.35101(12) 0.1437(4) 0.53982(11) 0.0634(12) Uani 1 1 d . . .
H21D H 0.3805 0.1749 0.5412 0.076 Uiso 1 1 calc R . .
C22D C 0.33055(12) 0.0962(4) 0.50946(10) 0.0580(11) Uani 1 1 d . . .
H22D H 0.3462 0.0947 0.4899 0.070 Uiso 1 1 calc R . .
C23D C 0.28745(10) 0.0503(3) 0.50659(8) 0.0403(8) Uani 1 1 d . . .
C24D C 0.26230(11) 0.1044(4) 0.59897(9) 0.0532(10) Uani 1 1 d . . .
H24D H 0.2314 0.0743 0.5925 0.064 Uiso 1 1 calc R . .
C25D C 0.26067(16) 0.2494(5) 0.61391(11) 0.0880(16) Uani 1 1 d . . .
H25J H 0.2485 0.3132 0.5962 0.132 Uiso 1 1 calc R . .
H25K H 0.2904 0.2787 0.6224 0.132 Uiso 1 1 calc R . .
H25L H 0.2421 0.2492 0.6327 0.132 Uiso 1 1 calc R . .
C26D C 0.28274(12) 0.0043(4) 0.62566(9) 0.0565(10) Uani 1 1 d . . .
H26J H 0.2802 -0.0895 0.6166 0.085 Uiso 1 1 calc R . .
H26K H 0.2674 0.0106 0.6462 0.085 Uiso 1 1 calc R . .
H26L H 0.3137 0.0273 0.6314 0.085 Uiso 1 1 calc R . .
C27D C 0.26480(11) 0.0042(4) 0.47244(8) 0.0480(9) Uani 1 1 d . . .
H27D H 0.2409 -0.0608 0.4771 0.058 Uiso 1 1 calc R . .
C28D C 0.29486(14) -0.0716(5) 0.45001(10) 0.0716(13) Uani 1 1 d . . .
H28J H 0.3105 -0.1449 0.4632 0.107 Uiso 1 1 calc R . .
H28K H 0.3161 -0.0067 0.4421 0.107 Uiso 1 1 calc R . .
H28L H 0.2772 -0.1114 0.4303 0.107 Uiso 1 1 calc R . .
C29D C 0.24321(14) 0.1280(4) 0.45334(9) 0.0637(11) Uani 1 1 d . . .
H29J H 0.2224 0.1712 0.4673 0.096 Uiso 1 1 calc R . .
H29K H 0.2276 0.0972 0.4317 0.096 Uiso 1 1 calc R . .
H29L H 0.2658 0.1947 0.4488 0.096 Uiso 1 1 calc R . .
C30D C 0.18124(13) 0.3456(4) 0.52851(11) 0.0601(11) Uani 1 1 d . . .

loop_
_atom_site_aniso_label
_atom_site_aniso_U_11
_atom_site_aniso_U_22
_atom_site_aniso_U_33
_atom_site_aniso_U_23
_atom_site_aniso_U_13
_atom_site_aniso_U_12
Cu1A 0.0373(2) 0.0318(2) 0.0334(2) 0.00053(17) 0.00411(17) -0.00537(18)
O1A 0.093(2) 0.0437(16) 0.078(2) -0.0117(15) 0.0173(17) -0.0257(16)
N1A 0.0294(14) 0.0383(16) 0.0320(15) 0.0052(12) 0.0036(11) -0.0014(12)
N2A 0.0347(14) 0.0315(14) 0.0252(14) -0.0026(12) 0.0028(11) -0.0036(12)
C1A 0.047(2) 0.061(2) 0.042(2) 0.0036(19) -0.0072(17) -0.0102(19)
C2A 0.0269(16) 0.050(2) 0.0283(17) 0.0019(15) 0.0060(13) -0.0044(15)
C3A 0.0373(18) 0.0364(19) 0.0297(18) -0.0056(15) 0.0062(14) -0.0111(15)
C4A 0.0305(17) 0.0349(18) 0.0293(18) -0.0023(14) 0.0092(14) -0.0061(14)
C5A 0.059(2) 0.0346(19) 0.0368(19) -0.0019(16) 0.0043(17) -0.0088(17)
C6A 0.0385(19) 0.043(2) 0.041(2) 0.0092(16) -0.0027(16) -0.0041(16)
C7A 0.036(2) 0.059(3) 0.087(3) 0.023(2) 0.008(2) 0.0042(19)
C8A 0.047(2) 0.075(3) 0.112(4) 0.037(3) 0.003(3) 0.014(2)
C9A 0.077(3) 0.066(3) 0.086(3) 0.036(3) -0.014(3) 0.007(3)
C10A 0.076(3) 0.066(3) 0.052(3) 0.023(2) 0.007(2) -0.005(2)
C11A 0.053(2) 0.048(2) 0.0341(19) 0.0079(17) 0.0031(17) -0.0058(18)
C12A 0.050(3) 0.072(3) 0.152(5) 0.038(3) 0.046(3) 0.022(2)
C13A 0.094(4) 0.149(6) 0.111(5) 0.037(4) 0.045(4) 0.014(4)
C14A 0.057(3) 0.133(5) 0.242(8) -0.009(5) 0.058(4) -0.012(3)
C15A 0.068(3) 0.046(2) 0.041(2) 0.0084(18) 0.0240(19) 0.000(2)
C16A 0.055(2) 0.058(3) 0.078(3) 0.003(2) 0.015(2) 0.009(2)
C17A 0.108(4) 0.088(3) 0.058(3) -0.004(3) 0.038(3) -0.011(3)
C18A 0.0423(19) 0.0257(16) 0.0300(17) -0.0021(14) 0.0024(14) -0.0035(14)
C19A 0.0445(19) 0.0391(19) 0.0317(18) -0.0019(15) 0.0040(15) 0.0003(16)
C20A 0.058(2) 0.057(2) 0.0296(19) -0.0078(17) 0.0065(17) 0.0007(19)
C21A 0.067(3) 0.056(2) 0.033(2) -0.0021(18) -0.0046(19) 0.003(2)
C22A 0.046(2) 0.047(2) 0.048(2) -0.0013(18) -0.0112(18) 0.0018(18)
C23A 0.0399(19) 0.0363(19) 0.040(2) -0.0030(16) 0.0010(15) -0.0037(15)
C24A 0.045(2) 0.071(3) 0.035(2) -0.0046(19) 0.0090(16) 0.0069(19)
C25A 0.069(3) 0.078(3) 0.098(4) 0.003(3) 0.011(3) 0.023(3)
C26A 0.052(3) 0.104(4) 0.079(3) 0.010(3) 0.015(2) -0.007(3)
C27A 0.036(2) 0.067(3) 0.053(2) 0.001(2) 0.0037(17) 0.0047(19)
C28A 0.077(3) 0.078(3) 0.103(4) -0.013(3) 0.034(3) 0.015(3)
C29A 0.070(3) 0.082(4) 0.133(5) 0.008(3) 0.043(3) -0.015(3)
C30A 0.059(2) 0.041(2) 0.040(2) 0.0030(17) 0.0081(17) -0.0056(19)
Cu1B 0.0332(2) 0.02323(19) 0.0294(2) -0.00091(16) 0.00019(16) 0.00093(16)
O1B 0.0701(18) 0.0348(15) 0.0768(19) 0.0118(14) -0.0153(15) 0.0063(13)
N1B 0.0321(14) 0.0263(13) 0.0313(14) -0.0020(11) -0.0003(11) -0.0010(11)
N2B 0.0337(14) 0.0251(13) 0.0276(14) -0.0031(11) 0.0054(11) -0.0023(11)
C1B 0.054(2) 0.037(2) 0.045(2) 0.0013(17) -0.0082(17) 0.0083(17)
C2B 0.0322(17) 0.0293(17) 0.0292(17) 0.0032(14) 0.0018(13) 0.0006(13)
C3B 0.0382(18) 0.0244(16) 0.0356(18) 0.0052(14) 0.0046(14) 0.0061(14)
C4B 0.0330(17) 0.0233(16) 0.0350(18) -0.0020(14) 0.0127(14) 0.0006(14)
C5B 0.065(2) 0.0285(18) 0.0358(19) -0.0011(15) 0.0040(17) 0.0037(17)
C6B 0.045(2) 0.0273(17) 0.0356(19) 0.0002(15) -0.0146(16) 0.0045(15)
C7B 0.048(2) 0.0327(19) 0.059(2) 0.0009(18) -0.0249(19) -0.0029(17)
C8B 0.070(3) 0.036(2) 0.092(3) -0.007(2) -0.039(3) -0.004(2)
C9B 0.098(4) 0.045(3) 0.083(3) -0.033(2) -0.047(3) 0.016(3)
C10B 0.090(3) 0.054(3) 0.051(3) -0.021(2) -0.017(2) 0.024(2)
C11B 0.064(2) 0.0331(19) 0.038(2) -0.0068(16) -0.0082(18) 0.0116(18)
C12B 0.045(2) 0.053(2) 0.072(3) 0.010(2) -0.012(2) -0.0174(19)
C13B 0.060(3) 0.099(4) 0.100(4) 0.040(3) -0.016(3) -0.023(3)
C14B 0.050(3) 0.084(3) 0.103(4) 0.016(3) -0.013(2) -0.005(2)
C15B 0.071(3) 0.043(2) 0.038(2) -0.0035(17) 0.0151(19) 0.0128(19)
C16B 0.063(3) 0.058(2) 0.050(2) 0.001(2) 0.009(2) -0.001(2)
C17B 0.097(3) 0.080(3) 0.049(2) 0.011(2) 0.026(2) 0.038(3)
C18B 0.0408(18) 0.0187(15) 0.0297(17) -0.0023(13) 0.0036(14) -0.0024(13)
C19B 0.049(2) 0.0228(16) 0.0310(18) -0.0041(14) 0.0113(15) -0.0051(14)
C20B 0.068(3) 0.0302(18) 0.0300(19) 0.0002(15) 0.0150(17) -0.0058(17)
C21B 0.072(3) 0.037(2) 0.0314(19) 0.0024(16) -0.0065(18) -0.0007(18)
C22B 0.045(2) 0.0368(19) 0.043(2) 0.0018(16) -0.0065(17) -0.0016(16)
C23B 0.0394(18) 0.0232(16) 0.0304(17) -0.0012(13) 0.0001(14) -0.0012(14)
C24B 0.050(2) 0.0381(19) 0.042(2) -0.0039(16) 0.0180(16) -0.0055(16)
C25B 0.061(2) 0.040(2) 0.068(3) -0.0022(19) 0.030(2) -0.0023(19)
C26B 0.056(2) 0.047(2) 0.103(3) -0.026(2) 0.028(2) -0.014(2)
C27B 0.0352(18) 0.047(2) 0.043(2) 0.0023(17) 0.0054(15) -0.0038(16)
C28B 0.049(2) 0.069(3) 0.072(3) -0.003(2) 0.024(2) 0.006(2)
C29B 0.093(3) 0.069(3) 0.081(3) -0.002(3) 0.025(3) -0.039(3)
C30B 0.0390(19) 0.0339(19) 0.0325(18) -0.0024(16) -0.0026(15) -0.0022(15)
Cu1C 0.0425(2) 0.0274(2) 0.0322(2) 0.00221(17) -0.00102(17) 0.00685(17)
O1C 0.0733(18) 0.0363(15) 0.0625(17) 0.0090(13) 0.0016(14) 0.0182(13)
N1C 0.0363(15) 0.0297(14) 0.0339(15) 0.0018(12) -0.0027(12) 0.0007(12)
N2C 0.0520(17) 0.0304(15) 0.0290(15) 0.0010(12) 0.0033(13) 0.0085(13)
C1C 0.053(2) 0.042(2) 0.045(2) 0.0054(17) -0.0134(17) 0.0084(17)
C2C 0.0339(18) 0.0338(18) 0.0405(19) 0.0077(16) 0.0007(15) 0.0043(15)
C3C 0.047(2) 0.0299(18) 0.0379(19) 0.0086(15) 0.0044(16) 0.0116(15)
C4C 0.053(2) 0.0294(18) 0.0340(19) 0.0056(15) 0.0090(16) 0.0083(16)
C5C 0.084(3) 0.035(2) 0.048(2) -0.0015(17) 0.005(2) 0.018(2)
C6C 0.045(2) 0.0267(17) 0.040(2) 0.0049(15) -0.0169(16) 0.0012(15)
C7C 0.053(2) 0.0304(18) 0.0361(19) -0.0037(15) -0.0105(16) 0.0091(16)
C8C 0.066(3) 0.049(2) 0.049(2) -0.0127(19) -0.015(2) 0.010(2)
C9C 0.078(3) 0.037(2) 0.079(3) -0.016(2) -0.039(3) 0.006(2)
C10C 0.059(3) 0.045(2) 0.086(3) 0.005(2) -0.033(2) -0.012(2)
C11C 0.048(2) 0.039(2) 0.062(3) 0.0051(19) -0.0206(19) -0.0048(17)
C12C 0.058(2) 0.0325(19) 0.0351(19) -0.0034(15) 0.0024(17) 0.0058(17)
C13C 0.081(3) 0.065(3) 0.046(2) 0.008(2) 0.008(2) 0.013(2)
C14C 0.054(2) 0.047(2) 0.065(3) 0.009(2) -0.0039(19) -0.0020(19)
C15C 0.050(2) 0.065(3) 0.078(3) 0.014(2) -0.002(2) -0.018(2)
C16C 0.059(3) 0.132(5) 0.093(4) 0.049(3) -0.010(3) -0.024(3)
C17C 0.057(3) 0.092(4) 0.115(4) 0.024(3) -0.009(3) 0.000(3)
C18C 0.062(2) 0.0278(18) 0.0270(18) 0.0010(14) 0.0043(16) 0.0133(16)
C19C 0.057(2) 0.0298(18) 0.0352(19) 0.0001(15) 0.0014(17) 0.0067(16)
C20C 0.067(3) 0.042(2) 0.044(2) 0.0003(18) -0.0045(19) -0.0029(19)
C21C 0.096(3) 0.056(3) 0.031(2) 0.0018(18) -0.004(2) -0.002(2)
C22C 0.082(3) 0.058(3) 0.035(2) 0.0050(19) 0.013(2) -0.004(2)
C23C 0.064(2) 0.038(2) 0.038(2) 0.0058(16) 0.0061(18) 0.0058(18)
C24C 0.056(2) 0.048(2) 0.045(2) 0.0005(18) 0.0036(18) 0.0027(19)
C25C 0.101(4) 0.059(3) 0.085(3) 0.004(3) 0.032(3) -0.014(3)
C26C 0.096(4) 0.068(3) 0.100(4) 0.000(3) 0.044(3) 0.018(3)
C27C 0.060(2) 0.062(3) 0.045(2) 0.012(2) 0.0050(19) -0.001(2)
C28C 0.077(4) 0.093(4) 0.199(7) -0.015(4) 0.036(4) 0.020(3)
C29C 0.073(3) 0.067(3) 0.091(3) 0.002(3) 0.009(3) -0.013(2)
C30C 0.043(2) 0.041(2) 0.0301(18) -0.0025(16) -0.0006(15) 0.0044(16)
Cu1D 0.0320(2) 0.0279(2) 0.0511(3) 0.00064(19) -0.00212(18) -0.00611(17)
O1D 0.158(3) 0.0290(17) 0.133(3) -0.0026(19) 0.023(3) -0.011(2)
N1D 0.0298(14) 0.0341(15) 0.0362(15) -0.0004(12) -0.0023(12) -0.0048(12)
N2D 0.0284(14) 0.0297(14) 0.0317(14) -0.0009(11) -0.0003(11) -0.0061(11)
C1D 0.0375(18) 0.0404(19) 0.045(2) 0.0073(16) -0.0018(15) -0.0082(16)
C2D 0.0334(17) 0.0342(18) 0.0221(16) 0.0029(14) -0.0002(13) -0.0112(14)
C3D 0.0384(18) 0.0259(16) 0.0296(17) -0.0014(14) -0.0004(14) -0.0071(14)
C4D 0.0330(17) 0.0331(17) 0.0206(15) -0.0022(13) 0.0026(13) -0.0056(14)
C5D 0.0375(18) 0.0329(18) 0.0355(18) -0.0006(15) 0.0018(14) -0.0022(14)
C6D 0.0291(17) 0.0312(18) 0.053(2) -0.0009(16) -0.0024(15) -0.0070(14)
C7D 0.0386(19) 0.044(2) 0.056(2) -0.0141(18) 0.0010(17) -0.0015(17)
C8D 0.045(2) 0.062(3) 0.077(3) -0.027(2) 0.002(2) 0.001(2)
C9D 0.036(2) 0.050(2) 0.102(4) -0.013(2) -0.006(2) 0.0082(18)
C10D 0.040(2) 0.050(2) 0.075(3) 0.006(2) -0.012(2) -0.0030(18)
C11D 0.0327(18) 0.0377(19) 0.053(2) 0.0080(17) -0.0065(16) -0.0065(16)
C12D 0.055(2) 0.074(3) 0.044(2) -0.016(2) -0.0006(19) 0.005(2)
C13D 0.117(4) 0.097(4) 0.086(4) -0.026(3) -0.046(3) 0.001(3)
C14D 0.089(4) 0.195(7) 0.061(3) 0.028(4) -0.001(3) -0.014(4)
C15D 0.047(2) 0.059(2) 0.046(2) 0.0157(19) -0.0040(17) -0.0045(19)
C16D 0.084(3) 0.104(4) 0.068(3) 0.025(3) 0.004(3) -0.029(3)
C17D 0.070(3) 0.069(3) 0.054(3) 0.000(2) -0.008(2) -0.002(2)
C18D 0.0281(16) 0.0277(16) 0.0419(19) 0.0028(14) -0.0003(14) -0.0056(13)
C19D 0.0339(18) 0.0419(19) 0.043(2) -0.0030(16) -0.0049(15) -0.0040(16)
C20D 0.041(2) 0.053(2) 0.064(3) 0.000(2) -0.0110(19) -0.0138(18)
C21D 0.036(2) 0.074(3) 0.080(3) 0.018(2) 0.003(2) -0.024(2)
C22D 0.044(2) 0.075(3) 0.056(3) 0.018(2) 0.0126(19) -0.012(2)
C23D 0.0347(18) 0.043(2) 0.043(2) 0.0085(16) 0.0051(16) -0.0087(15)
C24D 0.038(2) 0.076(3) 0.044(2) -0.020(2) -0.0043(17) -0.0029(19)
C25D 0.103(4) 0.090(4) 0.067(3) -0.030(3) -0.009(3) 0.036(3)
C26D 0.059(2) 0.070(3) 0.041(2) -0.012(2) 0.0072(18) -0.014(2)
C27D 0.049(2) 0.059(2) 0.037(2) 0.0062(18) 0.0120(17) -0.0054(18)
C28D 0.085(3) 0.081(3) 0.052(3) 0.001(2) 0.022(2) 0.008(3)
C29D 0.080(3) 0.068(3) 0.041(2) 0.009(2) -0.001(2) 0.002(2)
C30D 0.061(3) 0.039(2) 0.079(3) -0.003(2) 0.004(2) -0.010(2)

loop_
_atom_type_symbol
_atom_type_description
_atom_type_scat_dispersion_real
_atom_type_scat_dispersion_imag
_atom_type_scat_source
C C 0.0033 0.0016 'International Tables Vol C Tables 4.2.6.8 and 6.1.1.4'
H H 0.0000 0.0000 'International Tables Vol C Tables 4.2.6.8 and 6.1.1.4'
N N 0.0061 0.0033 'International Tables Vol C Tables 4.2.6.8 and 6.1.1.4'
O O 0.0106 0.0060 'International Tables Vol C Tables 4.2.6.8 and 6.1.1.4'
Cu Cu 0.3201 1.2651 'International Tables Vol C Tables 4.2.6.8 and 6.1.1.4'

loop_
_geom_angle_atom_site_label_1
_geom_angle_atom_site_label_2
_geom_angle_atom_site_label_3
_geom_angle
_geom_angle_site_symmetry_1
_geom_angle_site_symmetry_3
_geom_angle_publ_flag
C30A Cu1A N2A 137.45(13) . . ?
C30A Cu1A N1A 123.13(14) . . ?
N2A Cu1A N1A 99.42(10) . . ?
C2A N1A C6A 118.6(3) . . ?
C2A N1A Cu1A 121.4(2) . . ?
C6A N1A Cu1A 120.0(2) . . ?
C4A N2A C18A 118.3(2) . . ?
C4A N2A Cu1A 121.5(2) . . ?
C18A N2A Cu1A 120.10(19) . . ?
C2A C1A H1AA 109.5 . . ?
C2A C1A H1AB 109.5 . . ?
H1AA C1A H1AB 109.5 . . ?
C2A C1A H1AC 109.5 . . ?
H1AA C1A H1AC 109.5 . . ?
H1AB C1A H1AC 109.5 . . ?
N1A C2A C3A 123.8(3) . . ?
N1A C2A C1A 119.6(3) . . ?
C3A C2A C1A 116.6(3) . . ?
C4A C3A C2A 129.2(3) . . ?
C4A C3A H3AA 115.4 . . ?
C2A C3A H3AA 115.4 . . ?
N2A C4A C3A 124.2(3) . . ?
N2A C4A C5A 119.1(3) . . ?
C3A C4A C5A 116.6(3) . . ?
C4A C5A H5AA 109.5 . . ?
C4A C5A H5AB 109.5 . . ?
H5AA C5A H5AB 109.5 . . ?
C4A C5A H5AC 109.5 . . ?
H5AA C5A H5AC 109.5 . . ?
H5AB C5A H5AC 109.5 . . ?
C11A C6A C7A 120.9(3) . . ?
C11A C6A N1A 120.0(3) . . ?
C7A C6A N1A 119.0(3) . . ?
C8A C7A C6A 118.8(4) . . ?
C8A C7A C12A 120.2(4) . . ?
C6A C7A C12A 121.0(3) . . ?
C9A C8A C7A 121.1(4) . . ?
C9A C8A H8AA 119.4 . . ?
C7A C8A H8AA 119.4 . . ?
C8A C9A C10A 120.3(4) . . ?
C8A C9A H9AA 119.8 . . ?
C10A C9A H9AA 119.8 . . ?
C9A C10A C11A 121.4(4) . . ?
C9A C10A H10A 119.3 . . ?
C11A C10A H10A 119.3 . . ?
C10A C11A C6A 117.5(3) . . ?
C10A C11A C15A 121.1(3) . . ?
C6A C11A C15A 121.4(3) . . ?
C13A C12A C7A 111.7(4) . . ?
C13A C12A C14A 110.5(4) . . ?
C7A C12A C14A 111.3(5) . . ?
C13A C12A H12A 107.7 . . ?
C7A C12A H12A 107.7 . . ?
C14A C12A H12A 107.7 . . ?
C12A C13A H13A 109.5 . . ?
C12A C13A H13B 109.5 . . ?
H13A C13A H13B 109.5 . . ?
C12A C13A H13C 109.5 . . ?
H13A C13A H13C 109.5 . . ?
H13B C13A H13C 109.5 . . ?
C12A C14A H14A 109.5 . . ?
C12A C14A H14B 109.5 . . ?
H14A C14A H14B 109.5 . . ?
C12A C14A H14C 109.5 . . ?
H14A C14A H14C 109.5 . . ?
H14B C14A H14C 109.5 . . ?
C11A C15A C17A 113.4(3) . . ?
C11A C15A C16A 110.5(3) . . ?
C17A C15A C16A 110.1(3) . . ?
C11A C15A H15A 107.5 . . ?
C17A C15A H15A 107.5 . . ?
C16A C15A H15A 107.5 . . ?
C15A C16A H16A 109.5 . . ?
C15A C16A H16B 109.5 . . ?
H16A C16A H16B 109.5 . . ?
C15A C16A H16C 109.5 . . ?
H16A C16A H16C 109.5 . . ?
H16B C16A H16C 109.5 . . ?
C15A C17A H17A 109.5 . . ?
C15A C17A H17B 109.5 . . ?
H17A C17A H17B 109.5 . . ?
C15A C17A H17C 109.5 . . ?
H17A C17A H17C 109.5 . . ?
H17B C17A H17C 109.5 . . ?
C23A C18A C19A 120.9(3) . . ?
C23A C18A N2A 120.2(3) . . ?
C19A C18A N2A 118.9(3) . . ?
C20A C19A C18A 118.4(3) . . ?
C20A C19A C24A 119.8(3) . . ?
C18A C19A C24A 121.8(3) . . ?
C21A C20A C19A 121.0(3) . . ?
C21A C20A H20A 119.5 . . ?
C19A C20A H20A 119.5 . . ?
C22A C21A C20A 120.4(3) . . ?
C22A C21A H21A 119.8 . . ?
C20A C21A H21A 119.8 . . ?
C21A C22A C23A 121.1(3) . . ?
C21A C22A H22A 119.4 . . ?
C23A C22A H22A 119.4 . . ?
C22A C23A C18A 118.1(3) . . ?
C22A C23A C27A 120.4(3) . . ?
C18A C23A C27A 121.5(3) . . ?
C25A C24A C19A 111.0(3) . . ?
C25A C24A C26A 109.9(3) . . ?
C19A C24A C26A 113.2(3) . . ?
C25A C24A H24A 107.5 . . ?
C19A C24A H24A 107.5 . . ?
C26A C24A H24A 107.5 . . ?
C24A C25A H25A 109.5 . . ?
C24A C25A H25B 109.5 . . ?
H25A C25A H25B 109.5 . . ?
C24A C25A H25C 109.5 . . ?
H25A C25A H25C 109.5 . . ?
H25B C25A H25C 109.5 . . ?
C24A C26A H26A 109.5 . . ?
C24A C26A H26B 109.5 . . ?
H26A C26A H26B 109.5 . . ?
C24A C26A H26C 109.5 . . ?
H26A C26A H26C 109.5 . . ?
H26B C26A H26C 109.5 . . ?
C29A C27A C23A 111.4(3) . . ?
C29A C27A C28A 109.9(3) . . ?
C23A C27A C28A 112.5(3) . . ?
C29A C27A H27A 107.6 . . ?
C23A C27A H27A 107.6 . . ?
C28A C27A H27A 107.6 . . ?
C27A C28A H28A 109.5 . . ?
C27A C28A H28B 109.5 . . ?
H28A C28A H28B 109.5 . . ?
C27A C28A H28C 109.5 . . ?
H28A C28A H28C 109.5 . . ?
H28B C28A H28C 109.5 . . ?
C27A C29A H29A 109.5 . . ?
C27A C29A H29B 109.5 . . ?
H29A C29A H29B 109.5 . . ?
C27A C29A H29C 109.5 . . ?
H29A C29A H29C 109.5 . . ?
H29B C29A H29C 109.5 . . ?
O1A C30A Cu1A 175.0(3) . . ?
C30B Cu1B N1B 129.24(12) . . ?
C30B Cu1B N2B 132.02(12) . . ?
N1B Cu1B N2B 98.68(10) . . ?
C2B N1B C6B 119.5(2) . . ?
C2B N1B Cu1B 122.7(2) . . ?
C6B N1B Cu1B 117.86(19) . . ?
C4B N2B C18B 120.9(2) . . ?
C4B N2B Cu1B 122.4(2) . . ?
C18B N2B Cu1B 116.41(18) . . ?
C2B C1B H1BA 109.5 . . ?
C2B C1B H1BB 109.5 . . ?
H1BA C1B H1BB 109.5 . . ?
C2B C1B H1BC 109.5 . . ?
H1BA C1B H1BC 109.5 . . ?
H1BB C1B H1BC 109.5 . . ?
N1B C2B C3B 123.0(3) . . ?
N1B C2B C1B 119.6(3) . . ?
C3B C2B C1B 117.3(3) . . ?
C4B C3B C2B 129.5(3) . . ?
C4B C3B H3BA 115.2 . . ?
C2B C3B H3BA 115.2 . . ?
N2B C4B C3B 123.7(3) . . ?
N2B C4B C5B 119.1(3) . . ?
C3B C4B C5B 117.2(3) . . ?
C4B C5B H5BA 109.5 . . ?
C4B C5B H5BB 109.5 . . ?
H5BA C5B H5BB 109.5 . . ?
C4B C5B H5BC 109.5 . . ?
H5BA C5B H5BC 109.5 . . ?
H5BB C5B H5BC 109.5 . . ?
C11B C6B C7B 121.8(3) . . ?
C11B C6B N1B 119.1(3) . . ?
C7B C6B N1B 118.9(3) . . ?
C8B C7B C6B 117.7(4) . . ?
C8B C7B C12B 120.6(4) . . ?
C6B C7B C12B 121.6(3) . . ?
C9B C8B C7B 121.1(4) . . ?
C9B C8B H8BA 119.5 . . ?
C7B C8B H8BA 119.5 . . ?
C10B C9B C8B 120.5(4) . . ?
C10B C9B H9BA 119.7 . . ?
C8B C9B H9BA 119.7 . . ?
C9B C10B C11B 121.0(4) . . ?
C9B C10B H10B 119.5 . . ?
C11B C10B H10B 119.5 . . ?
C10B C11B C6B 117.8(4) . . ?
C10B C11B C15B 121.1(4) . . ?
C6B C11B C15B 121.0(3) . . ?
C7B C12B C13B 111.2(4) . . ?
C7B C12B C14B 112.9(3) . . ?
C13B C12B C14B 109.8(3) . . ?
C7B C12B H12B 107.5 . . ?
C13B C12B H12B 107.5 . . ?
C14B C12B H12B 107.5 . . ?
C12B C13B H13D 109.5 . . ?
C12B C13B H13E 109.5 . . ?
H13D C13B H13E 109.5 . . ?
C12B C13B H13F 109.5 . . ?
H13D C13B H13F 109.5 . . ?
H13E C13B H13F 109.5 . . ?
C12B C14B H14D 109.5 . . ?
C12B C14B H14E 109.5 . . ?
H14D C14B H14E 109.5 . . ?
C12B C14B H14F 109.5 . . ?
H14D C14B H14F 109.5 . . ?
H14E C14B H14F 109.5 . . ?
C11B C15B C16B 109.8(3) . . ?
C11B C15B C17B 114.0(3) . . ?
C16B C15B C17B 110.1(3) . . ?
C11B C15B H15B 107.6 . . ?
C16B C15B H15B 107.6 . . ?
C17B C15B H15B 107.6 . . ?
C15B C16B H16D 109.5 . . ?
C15B C16B H16E 109.5 . . ?
H16D C16B H16E 109.5 . . ?
C15B C16B H16F 109.5 . . ?
H16D C16B H16F 109.5 . . ?
H16E C16B H16F 109.5 . . ?
C15B C17B H17D 109.5 . . ?
C15B C17B H17E 109.5 . . ?
H17D C17B H17E 109.5 . . ?
C15B C17B H17F 109.5 . . ?
H17D C17B H17F 109.5 . . ?
H17E C17B H17F 109.5 . . ?
C23B C18B C19B 121.0(3) . . ?
C23B C18B N2B 119.6(3) . . ?
C19B C18B N2B 119.2(3) . . ?
C20B C19B C18B 118.0(3) . . ?
C20B C19B C24B 121.3(3) . . ?
C18B C19B C24B 120.6(3) . . ?
C21B C20B C19B 121.4(3) . . ?
C21B C20B H20B 119.3 . . ?
C19B C20B H20B 119.3 . . ?
C22B C21B C20B 119.9(3) . . ?
C22B C21B H21B 120.0 . . ?
C20B C21B H21B 120.0 . . ?
C21B C22B C23B 121.6(3) . . ?
C21B C22B H22B 119.2 . . ?
C23B C22B H22B 119.2 . . ?
C22B C23B C18B 118.1(3) . . ?
C22B C23B C27B 121.0(3) . . ?
C18B C23B C27B 120.9(3) . . ?
C19B C24B C26B 110.8(3) . . ?
C19B C24B C25B 112.2(3) . . ?
C26B C24B C25B 110.5(3) . . ?
C19B C24B H24B 107.7 . . ?
C26B C24B H24B 107.7 . . ?
C25B C24B H24B 107.7 . . ?
C24B C25B H25D 109.5 . . ?
C24B C25B H25E 109.5 . . ?
H25D C25B H25E 109.5 . . ?
C24B C25B H25F 109.5 . . ?
H25D C25B H25F 109.5 . . ?
H25E C25B H25F 109.5 . . ?
C24B C26B H26D 109.5 . . ?
C24B C26B H26E 109.5 . . ?
H26D C26B H26E 109.5 . . ?
C24B C26B H26F 109.5 . . ?
H26D C26B H26F 109.5 . . ?
H26E C26B H26F 109.5 . . ?
C28B C27B C23B 111.0(3) . . ?
C28B C27B C29B 110.0(3) . . ?
C23B C27B C29B 112.7(3) . . ?
C28B C27B H27B 107.7 . . ?
C23B C27B H27B 107.7 . . ?
C29B C27B H27B 107.7 . . ?
C27B C28B H28D 109.5 . . ?
C27B C28B H28E 109.5 . . ?
H28D C28B H28E 109.5 . . ?
C27B C28B H28F 109.5 . . ?
H28D C28B H28F 109.5 . . ?
H28E C28B H28F 109.5 . . ?
C27B C29B H29D 109.5 . . ?
C27B C29B H29E 109.5 . . ?
H29D C29B H29E 109.5 . . ?
C27B C29B H29F 109.5 . . ?
H29D C29B H29F 109.5 . . ?
H29E C29B H29F 109.5 . . ?
O1B C30B Cu1B 178.3(3) . . ?
C30C Cu1C N2C 133.12(13) . . ?
C30C Cu1C N1C 127.39(13) . . ?
N2C Cu1C N1C 99.18(11) . . ?
C2C N1C C6C 119.1(3) . . ?
C2C N1C Cu1C 122.2(2) . . ?
C6C N1C Cu1C 118.46(19) . . ?
C4C N2C C18C 118.5(3) . . ?
C4C N2C Cu1C 122.0(2) . . ?
C18C N2C Cu1C 119.18(19) . . ?
C2C C1C H1CA 109.5 . . ?
C2C C1C H1CB 109.5 . . ?
H1CA C1C H1CB 109.5 . . ?
C2C C1C H1CC 109.5 . . ?
H1CA C1C H1CC 109.5 . . ?
H1CB C1C H1CC 109.5 . . ?
N1C C2C C3C 123.2(3) . . ?
N1C C2C C1C 119.9(3) . . ?
C3C C2C C1C 116.9(3) . . ?
C4C C3C C2C 129.7(3) . . ?
C4C C3C H3CA 115.1 . . ?
C2C C3C H3CA 115.1 . . ?
N2C C4C C3C 123.6(3) . . ?
N2C C4C C5C 119.5(3) . . ?
C3C C4C C5C 116.9(3) . . ?
C4C C5C H5CA 109.5 . . ?
C4C C5C H5CB 109.5 . . ?
H5CA C5C H5CB 109.5 . . ?
C4C C5C H5CC 109.5 . . ?
H5CA C5C H5CC 109.5 . . ?
H5CB C5C H5CC 109.5 . . ?
C7C C6C C11C 121.9(3) . . ?
C7C C6C N1C 119.6(3) . . ?
C11C C6C N1C 118.5(3) . . ?
C8C C7C C6C 117.7(3) . . ?
C8C C7C C12C 120.5(3) . . ?
C6C C7C C12C 121.7(3) . . ?
C9C C8C C7C 121.3(4) . . ?
C9C C8C H8CA 119.4 . . ?
C7C C8C H8CA 119.4 . . ?
C10C C9C C8C 120.4(4) . . ?
C10C C9C H9CA 119.8 . . ?
C8C C9C H9CA 119.8 . . ?
C9C C10C C11C 121.7(4) . . ?
C9C C10C H10C 119.2 . . ?
C11C C10C H10C 119.2 . . ?
C10C C11C C6C 117.1(4) . . ?
C10C C11C C15C 120.9(4) . . ?
C6C C11C C15C 122.0(3) . . ?
C7C C12C C14C 109.6(3) . . ?
C7C C12C C13C 114.1(3) . . ?
C14C C12C C13C 109.8(3) . . ?
C7C C12C H12C 107.7 . . ?
C14C C12C H12C 107.7 . . ?
C13C C12C H12C 107.7 . . ?
C12C C13C H13G 109.5 . . ?
C12C C13C H13H 109.5 . . ?
H13G C13C H13H 109.5 . . ?
C12C C13C H13I 109.5 . . ?
H13G C13C H13I 109.5 . . ?
H13H C13C H13I 109.5 . . ?
C12C C14C H14G 109.5 . . ?
C12C C14C H14H 109.5 . . ?
H14G C14C H14H 109.5 . . ?
C12C C14C H14I 109.5 . . ?
H14G C14C H14I 109.5 . . ?
H14H C14C H14I 109.5 . . ?
C11C C15C C16C 111.2(4) . . ?
C11C C15C C17C 113.4(4) . . ?
C16C C15C C17C 109.3(3) . . ?
C11C C15C H15C 107.5 . . ?
C16C C15C H15C 107.5 . . ?
C17C C15C H15C 107.5 . . ?
C15C C16C H16G 109.5 . . ?
C15C C16C H16H 109.5 . . ?
H16G C16C H16H 109.5 . . ?
C15C C16C H16I 109.5 . . ?
H16G C16C H16I 109.5 . . ?
H16H C16C H16I 109.5 . . ?
C15C C17C H17G 109.5 . . ?
C15C C17C H17H 109.5 . . ?
H17G C17C H17H 109.5 . . ?
C15C C17C H17I 109.5 . . ?
H17G C17C H17I 109.5 . . ?
H17H C17C H17I 109.5 . . ?
C23C C18C C19C 120.9(3) . . ?
C23C C18C N2C 119.0(3) . . ?
C19C C18C N2C 120.0(3) . . ?
C20C C19C C18C 118.3(3) . . ?
C20C C19C C24C 120.4(3) . . ?
C18C C19C C24C 121.3(3) . . ?
C21C C20C C19C 121.0(4) . . ?
C21C C20C H20C 119.5 . . ?
C19C C20C H20C 119.5 . . ?
C22C C21C C20C 120.3(4) . . ?
C22C C21C H21C 119.9 . . ?
C20C C21C H21C 119.9 . . ?
C21C C22C C23C 121.1(4) . . ?
C21C C22C H22C 119.4 . . ?
C23C C22C H22C 119.4 . . ?
C22C C23C C18C 118.3(3) . . ?
C22C C23C C27C 120.3(3) . . ?
C18C C23C C27C 121.4(3) . . ?
C19C C24C C26C 110.2(3) . . ?
C19C C24C C25C 114.0(3) . . ?
C26C C24C C25C 110.3(3) . . ?
C19C C24C H24C 107.4 . . ?
C26C C24C H24C 107.4 . . ?
C25C C24C H24C 107.4 . . ?
C24C C25C H25G 109.5 . . ?
C24C C25C H25H 109.5 . . ?
H25G C25C H25H 109.5 . . ?
C24C C25C H25I 109.5 . . ?
H25G C25C H25I 109.5 . . ?
H25H C25C H25I 109.5 . . ?
C24C C26C H26G 109.5 . . ?
C24C C26C H26H 109.5 . . ?
H26G C26C H26H 109.5 . . ?
C24C C26C H26I 109.5 . . ?
H26G C26C H26I 109.5 . . ?
H26H C26C H26I 109.5 . . ?
C28C C27C C29C 107.8(4) . . ?
C28C C27C C23C 112.8(4) . . ?
C29C C27C C23C 111.4(3) . . ?
C28C C27C H27C 108.2 . . ?
C29C C27C H27C 108.2 . . ?
C23C C27C H27C 108.2 . . ?
C27C C28C H28G 109.5 . . ?
C27C C28C H28H 109.5 . . ?
H28G C28C H28H 109.5 . . ?
C27C C28C H28I 109.5 . . ?
H28G C28C H28I 109.5 . . ?
H28H C28C H28I 109.5 . . ?
C27C C29C H29G 109.5 . . ?
C27C C29C H29H 109.5 . . ?
H29G C29C H29H 109.5 . . ?
C27C C29C H29I 109.5 . . ?
H29G C29C H29I 109.5 . . ?
H29H C29C H29I 109.5 . . ?
O1C C30C Cu1C 175.8(3) . . ?
C30D Cu1D N2D 135.14(15) . . ?
C30D Cu1D N1D 126.35(15) . . ?
N2D Cu1D N1D 98.39(11) . . ?
C2D N1D C6D 121.2(3) . . ?
C2D N1D Cu1D 122.8(2) . . ?
C6D N1D Cu1D 115.87(19) . . ?
C4D N2D C18D 120.1(2) . . ?
C4D N2D Cu1D 122.8(2) . . ?
C18D N2D Cu1D 117.10(19) . . ?
C2D C1D H1DA 109.5 . . ?
C2D C1D H1DB 109.5 . . ?
H1DA C1D H1DB 109.5 . . ?
C2D C1D H1DC 109.5 . . ?
H1DA C1D H1DC 109.5 . . ?
H1DB C1D H1DC 109.5 . . ?
N1D C2D C3D 123.1(3) . . ?
N1D C2D C1D 118.9(3) . . ?
C3D C2D C1D 117.9(3) . . ?
C2D C3D C4D 129.4(3) . . ?
C2D C3D H3DA 115.3 . . ?
C4D C3D H3DA 115.3 . . ?
N2D C4D C3D 123.3(3) . . ?
N2D C4D C5D 119.2(3) . . ?
C3D C4D C5D 117.5(3) . . ?
C4D C5D H5DA 109.5 . . ?
C4D C5D H5DB 109.5 . . ?
H5DA C5D H5DB 109.5 . . ?
C4D C5D H5DC 109.5 . . ?
H5DA C5D H5DC 109.5 . . ?
H5DB C5D H5DC 109.5 . . ?
C11D C6D C7D 121.5(3) . . ?
C11D C6D N1D 119.5(3) . . ?
C7D C6D N1D 118.7(3) . . ?
C8D C7D C6D 117.8(3) . . ?
C8D C7D C12D 120.9(3) . . ?
C6D C7D C12D 121.3(3) . . ?
C9D C8D C7D 121.6(4) . . ?
C9D C8D H8DA 119.2 . . ?
C7D C8D H8DA 119.2 . . ?
C8D C9D C10D 119.9(4) . . ?
C8D C9D H9DA 120.0 . . ?
C10D C9D H9DA 120.0 . . ?
C9D C10D C11D 121.4(4) . . ?
C9D C10D H10D 119.3 . . ?
C11D C10D H10D 119.3 . . ?
C10D C11D C6D 117.8(3) . . ?
C10D C11D C15D 120.8(3) . . ?
C6D C11D C15D 121.4(3) . . ?
C13D C12D C7D 111.7(4) . . ?
C13D C12D C14D 111.8(4) . . ?
C7D C12D C14D 112.8(3) . . ?
C13D C12D H12D 106.7 . . ?
C7D C12D H12D 106.7 . . ?
C14D C12D H12D 106.7 . . ?
C12D C13D H13J 109.5 . . ?
C12D C13D H13K 109.5 . . ?
H13J C13D H13K 109.5 . . ?
C12D C13D H13L 109.5 . . ?
H13J C13D H13L 109.5 . . ?
H13K C13D H13L 109.5 . . ?
C12D C14D H14J 109.5 . . ?
C12D C14D H14K 109.5 . . ?
H14J C14D H14K 109.5 . . ?
C12D C14D H14L 109.5 . . ?
H14J C14D H14L 109.5 . . ?
H14K C14D H14L 109.5 . . ?
C11D C15D C16D 111.7(3) . . ?
C11D C15D C17D 112.0(3) . . ?
C16D C15D C17D 110.2(3) . . ?
C11D C15D H15D 107.6 . . ?
C16D C15D H15D 107.6 . . ?
C17D C15D H15D 107.6 . . ?
C15D C16D H16J 109.5 . . ?
C15D C16D H16K 109.5 . . ?
H16J C16D H16K 109.5 . . ?
C15D C16D H16L 109.5 . . ?
H16J C16D H16L 109.5 . . ?
H16K C16D H16L 109.5 . . ?
C15D C17D H17J 109.5 . . ?
C15D C17D H17K 109.5 . . ?
H17J C17D H17K 109.5 . . ?
C15D C17D H17L 109.5 . . ?
H17J C17D H17L 109.5 . . ?
H17K C17D H17L 109.5 . . ?
C19D C18D C23D 121.6(3) . . ?
C19D C18D N2D 119.5(3) . . ?
C23D C18D N2D 118.7(3) . . ?
C20D C19D C18D 117.8(3) . . ?
C20D C19D C24D 119.9(3) . . ?
C18D C19D C24D 122.3(3) . . ?
C21D C20D C19D 121.5(3) . . ?
C21D C20D H20D 119.3 . . ?
C19D C20D H20D 119.3 . . ?
C20D C21D C22D 119.8(3) . . ?
C20D C21D H21D 120.1 . . ?
C22D C21D H21D 120.1 . . ?
C21D C22D C23D 121.6(3) . . ?
C21D C22D H22D 119.2 . . ?
C23D C22D H22D 119.2 . . ?
C22D C23D C18D 117.7(3) . . ?
C22D C23D C27D 120.7(3) . . ?
C18D C23D C27D 121.5(3) . . ?
C19D C24D C26D 111.6(3) . . ?
C19D C24D C25D 112.1(4) . . ?
C26D C24D C25D 110.6(3) . . ?
C19D C24D H24D 107.5 . . ?
C26D C24D H24D 107.5 . . ?
C25D C24D H24D 107.5 . . ?
C24D C25D H25J 109.5 . . ?
C24D C25D H25K 109.5 . . ?
H25J C25D H25K 109.5 . . ?
C24D C25D H25L 109.5 . . ?
H25J C25D H25L 109.5 . . ?
H25K C25D H25L 109.5 . . ?
C24D C26D H26J 109.5 . . ?
C24D C26D H26K 109.5 . . ?
H26J C26D H26K 109.5 . . ?
C24D C26D H26L 109.5 . . ?
H26J C26D H26L 109.5 . . ?
H26K C26D H26L 109.5 . . ?
C23D C27D C28D 114.1(3) . . ?
C23D C27D C29D 109.7(3) . . ?
C28D C27D C29D 110.4(3) . . ?
C23D C27D H27D 107.5 . . ?
C28D C27D H27D 107.5 . . ?
C29D C27D H27D 107.5 . . ?
C27D C28D H28J 109.5 . . ?
C27D C28D H28K 109.5 . . ?
H28J C28D H28K 109.5 . . ?
C27D C28D H28L 109.5 . . ?
H28J C28D H28L 109.5 . . ?
H28K C28D H28L 109.5 . . ?
C27D C29D H29J 109.5 . . ?
C27D C29D H29K 109.5 . . ?
H29J C29D H29K 109.5 . . ?
C27D C29D H29L 109.5 . . ?
H29J C29D H29L 109.5 . . ?
H29K C29D H29L 109.5 . . ?
O1D C30D Cu1D 175.1(4) . . ?

loop_
_geom_bond_atom_site_label_1
_geom_bond_atom_site_label_2
_geom_bond_distance
_geom_bond_site_symmetry_2
_geom_bond_publ_flag
Cu1A C30A 1.785(4) . ?
Cu1A N2A 1.917(2) . ?
Cu1A N1A 1.921(2) . ?
O1A C30A 1.128(4) . ?
N1A C2A 1.331(4) . ?
N1A C6A 1.434(4) . ?
N2A C4A 1.330(4) . ?
N2A C18A 1.441(4) . ?
C1A C2A 1.510(4) . ?
C1A H1AA 0.9800 . ?
C1A H1AB 0.9800 . ?
C1A H1AC 0.9800 . ?
C2A C3A 1.406(4) . ?
C3A C4A 1.390(4) . ?
C3A H3AA 0.9500 . ?
C4A C5A 1.517(4) . ?
C5A H5AA 0.9800 . ?
C5A H5AB 0.9800 . ?
C5A H5AC 0.9800 . ?
C6A C11A 1.401(4) . ?
C6A C7A 1.402(5) . ?
C7A C8A 1.382(5) . ?
C7A C12A 1.523(6) . ?
C8A C9A 1.360(6) . ?
C8A H8AA 0.9500 . ?
C9A C10A 1.374(6) . ?
C9A H9AA 0.9500 . ?
C10A C11A 1.396(5) . ?
C10A H10A 0.9500 . ?
C11A C15A 1.517(5) . ?
C12A C13A 1.509(7) . ?
C12A C14A 1.537(7) . ?
C12A H12A 1.0000 . ?
C13A H13A 0.9800 . ?
C13A H13B 0.9800 . ?
C13A H13C 0.9800 . ?
C14A H14A 0.9800 . ?
C14A H14B 0.9800 . ?
C14A H14C 0.9800 . ?
C15A C17A 1.524(5) . ?
C15A C16A 1.525(5) . ?
C15A H15A 1.0000 . ?
C16A H16A 0.9800 . ?
C16A H16B 0.9800 . ?
C16A H16C 0.9800 . ?
C17A H17A 0.9800 . ?
C17A H17B 0.9800 . ?
C17A H17C 0.9800 . ?
C18A C23A 1.401(4) . ?
C18A C19A 1.403(4) . ?
C19A C20A 1.392(4) . ?
C19A C24A 1.517(5) . ?
C20A C21A 1.370(5) . ?
C20A H20A 0.9500 . ?
C21A C22A 1.368(5) . ?
C21A H21A 0.9500 . ?
C22A C23A 1.398(5) . ?
C22A H22A 0.9500 . ?
C23A C27A 1.516(5) . ?
C24A C25A 1.517(5) . ?
C24A C26A 1.533(5) . ?
C24A H24A 1.0000 . ?
C25A H25A 0.9800 . ?
C25A H25B 0.9800 . ?
C25A H25C 0.9800 . ?
C26A H26A 0.9800 . ?
C26A H26B 0.9800 . ?
C26A H26C 0.9800 . ?
C27A C29A 1.512(5) . ?
C27A C28A 1.527(5) . ?
C27A H27A 1.0000 . ?
C28A H28A 0.9800 . ?
C28A H28B 0.9800 . ?
C28A H28C 0.9800 . ?
C29A H29A 0.9800 . ?
C29A H29B 0.9800 . ?
C29A H29C 0.9800 . ?
Cu1B C30B 1.771(3) . ?
Cu1B N1B 1.913(2) . ?
Cu1B N2B 1.918(2) . ?
O1B C30B 1.132(4) . ?
N1B C2B 1.332(4) . ?
N1B C6B 1.436(4) . ?
N2B C4B 1.322(4) . ?
N2B C18B 1.439(4) . ?
C1B C2B 1.503(4) . ?
C1B H1BA 0.9800 . ?
C1B H1BB 0.9800 . ?
C1B H1BC 0.9800 . ?
C2B C3B 1.400(4) . ?
C3B C4B 1.399(4) . ?
C3B H3BA 0.9500 . ?
C4B C5B 1.511(4) . ?
C5B H5BA 0.9800 . ?
C5B H5BB 0.9800 . ?
C5B H5BC 0.9800 . ?
C6B C11B 1.399(5) . ?
C6B C7B 1.405(5) . ?
C7B C8B 1.390(5) . ?
C7B C12B 1.508(5) . ?
C8B C9B 1.377(6) . ?
C8B H8BA 0.9500 . ?
C9B C10B 1.369(6) . ?
C9B H9BA 0.9500 . ?
C10B C11B 1.397(5) . ?
C10B H10B 0.9500 . ?
C11B C15B 1.512(5) . ?
C12B C13B 1.535(5) . ?
C12B C14B 1.536(5) . ?
C12B H12B 1.0000 . ?
C13B H13D 0.9800 . ?
C13B H13E 0.9800 . ?
C13B H13F 0.9800 . ?
C14B H14D 0.9800 . ?
C14B H14E 0.9800 . ?
C14B H14F 0.9800 . ?
C15B C16B 1.526(5) . ?
C15B C17B 1.539(5) . ?
C15B H15B 1.0000 . ?
C16B H16D 0.9800 . ?
C16B H16E 0.9800 . ?
C16B H16F 0.9800 . ?
C17B H17D 0.9800 . ?
C17B H17E 0.9800 . ?
C17B H17F 0.9800 . ?
C18B C23B 1.406(4) . ?
C18B C19B 1.408(4) . ?
C19B C20B 1.388(4) . ?
C19B C24B 1.524(4) . ?
C20B C21B 1.378(5) . ?
C20B H20B 0.9500 . ?
C21B C22B 1.370(5) . ?
C21B H21B 0.9500 . ?
C22B C23B 1.387(4) . ?
C22B H22B 0.9500 . ?
C23B C27B 1.524(4) . ?
C24B C26B 1.527(5) . ?
C24B C25B 1.531(4) . ?
C24B H24B 1.0000 . ?
C25B H25D 0.9800 . ?
C25B H25E 0.9800 . ?
C25B H25F 0.9800 . ?
C26B H26D 0.9800 . ?
C26B H26E 0.9800 . ?
C26B H26F 0.9800 . ?
C27B C28B 1.524(5) . ?
C27B C29B 1.529(5) . ?
C27B H27B 1.0000 . ?
C28B H28D 0.9800 . ?
C28B H28E 0.9800 . ?
C28B H28F 0.9800 . ?
C29B H29D 0.9800 . ?
C29B H29E 0.9800 . ?
C29B H29F 0.9800 . ?
Cu1C C30C 1.784(4) . ?
Cu1C N2C 1.918(3) . ?
Cu1C N1C 1.921(2) . ?
O1C C30C 1.120(4) . ?
N1C C2C 1.328(4) . ?
N1C C6C 1.439(4) . ?
N2C C4C 1.332(4) . ?
N2C C18C 1.433(4) . ?
C1C C2C 1.506(4) . ?
C1C H1CA 0.9800 . ?
C1C H1CB 0.9800 . ?
C1C H1CC 0.9800 . ?
C2C C3C 1.408(4) . ?
C3C C4C 1.397(4) . ?
C3C H3CA 0.9500 . ?
C4C C5C 1.514(4) . ?
C5C H5CA 0.9800 . ?
C5C H5CB 0.9800 . ?
C5C H5CC 0.9800 . ?
C6C C7C 1.408(5) . ?
C6C C11C 1.410(5) . ?
C7C C8C 1.390(5) . ?
C7C C12C 1.509(5) . ?
C8C C9C 1.377(6) . ?
C8C H8CA 0.9500 . ?
C9C C10C 1.369(6) . ?
C9C H9CA 0.9500 . ?
C10C C11C 1.397(5) . ?
C10C H10C 0.9500 . ?
C11C C15C 1.503(5) . ?
C12C C14C 1.523(5) . ?
C12C C13C 1.535(5) . ?
C12C H12C 1.0000 . ?
C13C H13G 0.9800 . ?
C13C H13H 0.9800 . ?
C13C H13I 0.9800 . ?
C14C H14G 0.9800 . ?
C14C H14H 0.9800 . ?
C14C H14I 0.9800 . ?
C15C C16C 1.537(6) . ?
C15C C17C 1.543(5) . ?
C15C H15C 1.0000 . ?
C16C H16G 0.9800 . ?
C16C H16H 0.9800 . ?
C16C H16I 0.9800 . ?
C17C H17G 0.9800 . ?
C17C H17H 0.9800 . ?
C17C H17I 0.9800 . ?
C18C C23C 1.408(5) . ?
C18C C19C 1.408(5) . ?
C19C C20C 1.388(5) . ?
C19C C24C 1.513(5) . ?
C20C C21C 1.384(5) . ?
C20C H20C 0.9500 . ?
C21C C22C 1.373(5) . ?
C21C H21C 0.9500 . ?
C22C C23C 1.391(5) . ?
C22C H22C 0.9500 . ?
C23C C27C 1.523(5) . ?
C24C C26C 1.518(5) . ?
C24C C25C 1.526(5) . ?
C24C H24C 1.0000 . ?
C25C H25G 0.9800 . ?
C25C H25H 0.9800 . ?
C25C H25I 0.9800 . ?
C26C H26G 0.9800 . ?
C26C H26H 0.9800 . ?
C26C H26I 0.9800 . ?
C27C C28C 1.514(6) . ?
C27C C29C 1.518(5) . ?
C27C H27C 1.0000 . ?
C28C H28G 0.9800 . ?
C28C H28H 0.9800 . ?
C28C H28I 0.9800 . ?
C29C H29G 0.9800 . ?
C29C H29H 0.9800 . ?
C29C H29I 0.9800 . ?
Cu1D C30D 1.776(4) . ?
Cu1D N2D 1.912(2) . ?
Cu1D N1D 1.920(2) . ?
O1D C30D 1.118(4) . ?
N1D C2D 1.328(4) . ?
N1D C6D 1.434(4) . ?
N2D C4D 1.328(4) . ?
N2D C18D 1.438(4) . ?
C1D C2D 1.510(4) . ?
C1D H1DA 0.9800 . ?
C1D H1DB 0.9800 . ?
C1D H1DC 0.9800 . ?
C2D C3D 1.398(4) . ?
C3D C4D 1.404(4) . ?
C3D H3DA 0.9500 . ?
C4D C5D 1.502(4) . ?
C5D H5DA 0.9800 . ?
C5D H5DB 0.9800 . ?
C5D H5DC 0.9800 . ?
C6D C11D 1.400(4) . ?
C6D C7D 1.403(5) . ?
C7D C8D 1.390(5) . ?
C7D C12D 1.519(5) . ?
C8D C9D 1.371(6) . ?
C8D H8DA 0.9500 . ?
C9D C10D 1.373(5) . ?
C9D H9DA 0.9500 . ?
C10D C11D 1.394(5) . ?
C10D H10D 0.9500 . ?
C11D C15D 1.519(5) . ?
C12D C13D 1.511(6) . ?
C12D C14D 1.525(6) . ?
C12D H12D 1.0000 . ?
C13D H13J 0.9800 . ?
C13D H13K 0.9800 . ?
C13D H13L 0.9800 . ?
C14D H14J 0.9800 . ?
C14D H14K 0.9800 . ?
C14D H14L 0.9800 . ?
C15D C16D 1.525(5) . ?
C15D C17D 1.530(5) . ?
C15D H15D 1.0000 . ?
C16D H16J 0.9800 . ?
C16D H16K 0.9800 . ?
C16D H16L 0.9800 . ?
C17D H17J 0.9800 . ?
C17D H17K 0.9800 . ?
C17D H17L 0.9800 . ?
C18D C19D 1.398(4) . ?
C18D C23D 1.401(4) . ?
C19D C20D 1.391(4) . ?
C19D C24D 1.512(5) . ?
C20D C21D 1.371(5) . ?
C20D H20D 0.9500 . ?
C21D C22D 1.373(5) . ?
C21D H21D 0.9500 . ?
C22D C23D 1.389(5) . ?
C22D H22D 0.9500 . ?
C23D C27D 1.518(5) . ?
C24D C26D 1.521(5) . ?
C24D C25D 1.532(5) . ?
C24D H24D 1.0000 . ?
C25D H25J 0.9800 . ?
C25D H25K 0.9800 . ?
C25D H25L 0.9800 . ?
C26D H26J 0.9800 . ?
C26D H26K 0.9800 . ?
C26D H26L 0.9800 . ?
C27D C28D 1.533(5) . ?
C27D C29D 1.535(5) . ?
C27D H27D 1.0000 . ?
C28D H28J 0.9800 . ?
C28D H28K 0.9800 . ?
C28D H28L 0.9800 . ?
C29D H29J 0.9800 . ?
C29D H29K 0.9800 . ?
C29D H29L 0.9800 . ?

loop_
_geom_torsion_atom_site_label_1
_geom_torsion_atom_site_label_2
_geom_torsion_atom_site_label_3
_geom_torsion_atom_site_label_4
_geom_torsion
_geom_torsion_site_symmetry_1
_geom_torsion_site_symmetry_2
_geom_torsion_site_symmetry_3
_geom_torsion_site_symmetry_4
_geom_torsion_publ_flag
C30A Cu1A N1A C2A -175.0(2) . . . . ?
N2A Cu1A N1A C2A 4.9(2) . . . . ?
C30A Cu1A N1A C6A 7.3(3) . . . . ?
N2A Cu1A N1A C6A -172.7(2) . . . . ?
C30A Cu1A N2A C4A 173.7(2) . . . . ?
N1A Cu1A N2A C4A -6.2(2) . . . . ?
C30A Cu1A N2A C18A -11.0(3) . . . . ?
N1A Cu1A N2A C18A 169.1(2) . . . . ?
C6A N1A C2A C3A 177.4(3) . . . . ?
Cu1A N1A C2A C3A -0.2(4) . . . . ?
C6A N1A C2A C1A -2.1(4) . . . . ?
Cu1A N1A C2A C1A -179.8(2) . . . . ?
N1A C2A C3A C4A -5.6(5) . . . . ?
C1A C2A C3A C4A 174.0(3) . . . . ?
C18A N2A C4A C3A -172.5(3) . . . . ?
Cu1A N2A C4A C3A 2.8(4) . . . . ?
C18A N2A C4A C5A 5.9(4) . . . . ?
Cu1A N2A C4A C5A -178.8(2) . . . . ?
C2A C3A C4A N2A 4.1(5) . . . . ?
C2A C3A C4A C5A -174.3(3) . . . . ?
C2A N1A C6A C11A 90.4(4) . . . . ?
Cu1A N1A C6A C11A -91.9(3) . . . . ?
C2A N1A C6A C7A -91.7(4) . . . . ?
Cu1A N1A C6A C7A 86.0(4) . . . . ?
C11A C6A C7A C8A -0.3(6) . . . . ?
N1A C6A C7A C8A -178.3(4) . . . . ?
C11A C6A C7A C12A 178.2(4) . . . . ?
N1A C6A C7A C12A 0.3(6) . . . . ?
C6A C7A C8A C9A 0.0(7) . . . . ?
C12A C7A C8A C9A -178.6(5) . . . . ?
C7A C8A C9A C10A 0.5(8) . . . . ?
C8A C9A C10A C11A -0.6(7) . . . . ?
C9A C10A C11A C6A 0.3(6) . . . . ?
C9A C10A C11A C15A 178.0(4) . . . . ?
C7A C6A C11A C10A 0.2(5) . . . . ?
N1A C6A C11A C10A 178.2(3) . . . . ?
C7A C6A C11A C15A -177.5(3) . . . . ?
N1A C6A C11A C15A 0.5(5) . . . . ?
C8A C7A C12A C13A 72.6(6) . . . . ?
C6A C7A C12A C13A -106.0(5) . . . . ?
C8A C7A C12A C14A -51.4(6) . . . . ?
C6A C7A C12A C14A 130.0(5) . . . . ?
C10A C11A C15A C17A 50.4(5) . . . . ?
C6A C11A C15A C17A -132.0(4) . . . . ?
C10A C11A C15A C16A -73.8(4) . . . . ?
C6A C11A C15A C16A 103.8(4) . . . . ?
C4A N2A C18A C23A -97.1(3) . . . . ?
Cu1A N2A C18A C23A 87.5(3) . . . . ?
C4A N2A C18A C19A 84.4(4) . . . . ?
Cu1A N2A C18A C19A -91.0(3) . . . . ?
C23A C18A C19A C20A -0.9(5) . . . . ?
N2A C18A C19A C20A 177.6(3) . . . . ?
C23A C18A C19A C24A -179.3(3) . . . . ?
N2A C18A C19A C24A -0.9(5) . . . . ?
C18A C19A C20A C21A 0.5(5) . . . . ?
C24A C19A C20A C21A 179.0(3) . . . . ?
C19A C20A C21A C22A -0.2(6) . . . . ?
C20A C21A C22A C23A 0.2(6) . . . . ?
C21A C22A C23A C18A -0.5(5) . . . . ?
C21A C22A C23A C27A -179.8(3) . . . . ?
C19A C18A C23A C22A 0.9(5) . . . . ?
N2A C18A C23A C22A -177.5(3) . . . . ?
C19A C18A C23A C27A -179.9(3) . . . . ?
N2A C18A C23A C27A 1.7(5) . . . . ?
C20A C19A C24A C25A -76.4(4) . . . . ?
C18A C19A C24A C25A 102.1(4) . . . . ?
C20A C19A C24A C26A 47.8(5) . . . . ?
C18A C19A C24A C26A -133.8(4) . . . . ?
C22A C23A C27A C29A 70.5(5) . . . . ?
C18A C23A C27A C29A -108.7(4) . . . . ?
C22A C23A C27A C28A -53.4(5) . . . . ?
C18A C23A C27A C28A 127.4(4) . . . . ?
N2A Cu1A C30A O1A -175(100) . . . . ?
N1A Cu1A C30A O1A 4(4) . . . . ?
C30B Cu1B N1B C2B 176.0(2) . . . . ?
N2B Cu1B N1B C2B -1.5(2) . . . . ?
C30B Cu1B N1B C6B -2.7(3) . . . . ?
N2B Cu1B N1B C6B 179.8(2) . . . . ?
C30B Cu1B N2B C4B -176.8(2) . . . . ?
N1B Cu1B N2B C4B 0.6(2) . . . . ?
C30B Cu1B N2B C18B -2.6(3) . . . . ?
N1B Cu1B N2B C18B 174.8(2) . . . . ?
C6B N1B C2B C3B -179.0(3) . . . . ?
Cu1B N1B C2B C3B 2.3(4) . . . . ?
C6B N1B C2B C1B 0.6(4) . . . . ?
Cu1B N1B C2B C1B -178.1(2) . . . . ?
N1B C2B C3B C4B -2.2(5) . . . . ?
C1B C2B C3B C4B 178.3(3) . . . . ?
C18B N2B C4B C3B -174.4(3) . . . . ?
Cu1B N2B C4B C3B -0.5(4) . . . . ?
C18B N2B C4B C5B 5.8(4) . . . . ?
Cu1B N2B C4B C5B 179.7(2) . . . . ?
C2B C3B C4B N2B 1.1(5) . . . . ?
C2B C3B C4B C5B -179.1(3) . . . . ?
C2B N1B C6B C11B 90.3(4) . . . . ?
Cu1B N1B C6B C11B -90.9(3) . . . . ?
C2B N1B C6B C7B -94.0(4) . . . . ?
Cu1B N1B C6B C7B 84.7(3) . . . . ?
C11B C6B C7B C8B -0.5(5) . . . . ?
N1B C6B C7B C8B -176.0(3) . . . . ?
C11B C6B C7B C12B 177.7(3) . . . . ?
N1B C6B C7B C12B 2.2(5) . . . . ?
C6B C7B C8B C9B -0.2(5) . . . . ?
C12B C7B C8B C9B -178.4(4) . . . . ?
C7B C8B C9B C10B 0.5(6) . . . . ?
C8B C9B C10B C11B -0.1(6) . . . . ?
C9B C10B C11B C6B -0.6(5) . . . . ?
C9B C10B C11B C15B 176.1(4) . . . . ?
C7B C6B C11B C10B 0.9(5) . . . . ?
N1B C6B C11B C10B 176.4(3) . . . . ?
C7B C6B C11B C15B -175.7(3) . . . . ?
N1B C6B C11B C15B -0.2(5) . . . . ?
C8B C7B C12B C13B 72.7(4) . . . . ?
C6B C7B C12B C13B -105.5(4) . . . . ?
C8B C7B C12B C14B -51.4(5) . . . . ?
C6B C7B C12B C14B 130.5(4) . . . . ?
C10B C11B C15B C16B -79.4(4) . . . . ?
C6B C11B C15B C16B 97.1(4) . . . . ?
C10B C11B C15B C17B 44.6(5) . . . . ?
C6B C11B C15B C17B -138.9(3) . . . . ?
C4B N2B C18B C23B -99.4(3) . . . . ?
Cu1B N2B C18B C23B 86.4(3) . . . . ?
C4B N2B C18B C19B 86.1(3) . . . . ?
Cu1B N2B C18B C19B -88.2(3) . . . . ?
C23B C18B C19B C20B -2.6(4) . . . . ?
N2B C18B C19B C20B 171.9(3) . . . . ?
C23B C18B C19B C24B 179.2(3) . . . . ?
N2B C18B C19B C24B -6.4(4) . . . . ?
C18B C19B C20B C21B 0.6(5) . . . . ?
C24B C19B C20B C21B 178.8(3) . . . . ?
C19B C20B C21B C22B 1.3(5) . . . . ?
C20B C21B C22B C23B -1.1(5) . . . . ?
C21B C22B C23B C18B -0.9(5) . . . . ?
C21B C22B C23B C27B -179.1(3) . . . . ?
C19B C18B C23B C22B 2.7(4) . . . . ?
N2B C18B C23B C22B -171.7(3) . . . . ?
C19B C18B C23B C27B -179.0(3) . . . . ?
N2B C18B C23B C27B 6.5(4) . . . . ?
C20B C19B C24B C26B -75.2(4) . . . . ?
C18B C19B C24B C26B 103.0(4) . . . . ?
C20B C19B C24B C25B 48.8(4) . . . . ?
C18B C19B C24B C25B -133.0(3) . . . . ?
C22B C23B C27B C28B 75.0(4) . . . . ?
C18B C23B C27B C28B -103.2(3) . . . . ?
C22B C23B C27B C29B -48.9(4) . . . . ?
C18B C23B C27B C29B 132.9(3) . . . . ?
N1B Cu1B C30B O1B -56(10) . . . . ?
N2B Cu1B C30B O1B 121(10) . . . . ?
C30C Cu1C N1C C2C -174.2(2) . . . . ?
N2C Cu1C N1C C2C 0.0(3) . . . . ?
C30C Cu1C N1C C6C 0.2(3) . . . . ?
N2C Cu1C N1C C6C 174.4(2) . . . . ?
C30C Cu1C N2C C4C 173.8(2) . . . . ?
N1C Cu1C N2C C4C 0.1(3) . . . . ?
C30C Cu1C N2C C18C 0.4(3) . . . . ?
N1C Cu1C N2C C18C -173.3(2) . . . . ?
C6C N1C C2C C3C -176.2(3) . . . . ?
Cu1C N1C C2C C3C -1.8(4) . . . . ?
C6C N1C C2C C1C 3.2(4) . . . . ?
Cu1C N1C C2C C1C 177.5(2) . . . . ?
N1C C2C C3C C4C 4.2(6) . . . . ?
C1C C2C C3C C4C -175.1(3) . . . . ?
C18C N2C C4C C3C 175.1(3) . . . . ?
Cu1C N2C C4C C3C 1.7(5) . . . . ?
C18C N2C C4C C5C -4.7(5) . . . . ?
Cu1C N2C C4C C5C -178.2(2) . . . . ?
C2C C3C C4C N2C -4.2(6) . . . . ?
C2C C3C C4C C5C 175.7(3) . . . . ?
C2C N1C C6C C7C -93.7(4) . . . . ?
Cu1C N1C C6C C7C 91.8(3) . . . . ?
C2C N1C C6C C11C 88.6(4) . . . . ?
Cu1C N1C C6C C11C -86.0(3) . . . . ?
C11C C6C C7C C8C -0.9(5) . . . . ?
N1C C6C C7C C8C -178.6(3) . . . . ?
C11C C6C C7C C12C 175.2(3) . . . . ?
N1C C6C C7C C12C -2.4(4) . . . . ?
C6C C7C C8C C9C 0.3(5) . . . . ?
C12C C7C C8C C9C -175.9(3) . . . . ?
C7C C8C C9C C10C 0.4(6) . . . . ?
C8C C9C C10C C11C -0.6(6) . . . . ?
C9C C10C C11C C6C 0.0(5) . . . . ?
C9C C10C C11C C15C 178.5(4) . . . . ?
C7C C6C C11C C10C 0.8(5) . . . . ?
N1C C6C C11C C10C 178.4(3) . . . . ?
C7C C6C C11C C15C -177.7(3) . . . . ?
N1C C6C C11C C15C 0.0(5) . . . . ?
C8C C7C C12C C14C 76.9(4) . . . . ?
C6C C7C C12C C14C -99.2(4) . . . . ?
C8C C7C C12C C13C -46.6(4) . . . . ?
C6C C7C C12C C13C 137.3(3) . . . . ?
C10C C11C C15C C16C -74.9(5) . . . . ?
C6C C11C C15C C16C 103.5(4) . . . . ?
C10C C11C C15C C17C 48.8(5) . . . . ?
C6C C11C C15C C17C -132.8(4) . . . . ?
C4C N2C C18C C23C -93.3(4) . . . . ?
Cu1C N2C C18C C23C 80.3(3) . . . . ?
C4C N2C C18C C19C 89.6(4) . . . . ?
Cu1C N2C C18C C19C -96.8(3) . . . . ?
C23C C18C C19C C20C 1.8(5) . . . . ?
N2C C18C C19C C20C 178.9(3) . . . . ?
C23C C18C C19C C24C -176.1(3) . . . . ?
N2C C18C C19C C24C 1.0(5) . . . . ?
C18C C19C C20C C21C -0.2(5) . . . . ?
C24C C19C C20C C21C 177.7(3) . . . . ?
C19C C20C C21C C22C -1.4(6) . . . . ?
C20C C21C C22C C23C 1.5(6) . . . . ?
C21C C22C C23C C18C 0.1(6) . . . . ?
C21C C22C C23C C27C -178.7(4) . . . . ?
C19C C18C C23C C22C -1.7(5) . . . . ?
N2C C18C C23C C22C -178.8(3) . . . . ?
C19C C18C C23C C27C 177.1(3) . . . . ?
N2C C18C C23C C27C -0.1(5) . . . . ?
C20C C19C C24C C26C -80.1(4) . . . . ?
C18C C19C C24C C26C 97.8(4) . . . . ?
C20C C19C C24C C25C 44.5(5) . . . . ?
C18C C19C C24C C25C -137.6(4) . . . . ?
C22C C23C C27C C28C -56.4(5) . . . . ?
C18C C23C C27C C28C 124.8(4) . . . . ?
C22C C23C C27C C29C 64.9(5) . . . . ?
C18C C23C C27C C29C -113.8(4) . . . . ?
N2C Cu1C C30C O1C -118(4) . . . . ?
N1C Cu1C C30C O1C 54(4) . . . . ?
C30D Cu1D N1D C2D -178.3(3) . . . . ?
N2D Cu1D N1D C2D -1.8(3) . . . . ?
C30D Cu1D N1D C6D -1.1(3) . . . . ?
N2D Cu1D N1D C6D 175.4(2) . . . . ?
C30D Cu1D N2D C4D 173.8(3) . . . . ?
N1D Cu1D N2D C4D -2.2(2) . . . . ?
C30D Cu1D N2D C18D -4.4(3) . . . . ?
N1D Cu1D N2D C18D 179.6(2) . . . . ?
C6D N1D C2D C3D -173.9(3) . . . . ?
Cu1D N1D C2D C3D 3.2(4) . . . . ?
C6D N1D C2D C1D 5.9(4) . . . . ?
Cu1D N1D C2D C1D -177.1(2) . . . . ?
N1D C2D C3D C4D -0.5(5) . . . . ?
C1D C2D C3D C4D 179.7(3) . . . . ?
C18D N2D C4D C3D -176.8(3) . . . . ?
Cu1D N2D C4D C3D 5.0(4) . . . . ?
C18D N2D C4D C5D 3.4(4) . . . . ?
Cu1D N2D C4D C5D -174.8(2) . . . . ?
C2D C3D C4D N2D -4.1(5) . . . . ?
C2D C3D C4D C5D 175.7(3) . . . . ?
C2D N1D C6D C11D -93.6(4) . . . . ?
Cu1D N1D C6D C11D 89.2(3) . . . . ?
C2D N1D C6D C7D 93.2(4) . . . . ?
Cu1D N1D C6D C7D -84.0(3) . . . . ?
C11D C6D C7D C8D -1.5(5) . . . . ?
N1D C6D C7D C8D 171.6(3) . . . . ?
C11D C6D C7D C12D 178.4(3) . . . . ?
N1D C6D C7D C12D -8.5(5) . . . . ?
C6D C7D C8D C9D -0.6(6) . . . . ?
C12D C7D C8D C9D 179.5(4) . . . . ?
C7D C8D C9D C10D 2.0(6) . . . . ?
C8D C9D C10D C11D -1.3(6) . . . . ?
C9D C10D C11D C6D -0.8(5) . . . . ?
C9D C10D C11D C15D 179.8(3) . . . . ?
C7D C6D C11D C10D 2.2(5) . . . . ?
N1D C6D C11D C10D -170.9(3) . . . . ?
C7D C6D C11D C15D -178.4(3) . . . . ?
N1D C6D C11D C15D 8.5(5) . . . . ?
C8D C7D C12D C13D -68.7(5) . . . . ?
C6D C7D C12D C13D 111.3(4) . . . . ?
C8D C7D C12D C14D 58.1(5) . . . . ?
C6D C7D C12D C14D -121.8(4) . . . . ?
C10D C11D C15D C16D 73.0(4) . . . . ?
C6D C11D C15D C16D -106.4(4) . . . . ?
C10D C11D C15D C17D -51.1(4) . . . . ?
C6D C11D C15D C17D 129.5(3) . . . . ?
C4D N2D C18D C19D -99.5(3) . . . . ?
Cu1D N2D C18D C19D 78.8(3) . . . . ?
C4D N2D C18D C23D 84.9(4) . . . . ?
Cu1D N2D C18D C23D -96.9(3) . . . . ?
C23D C18D C19D C20D 0.2(5) . . . . ?
N2D C18D C19D C20D -175.3(3) . . . . ?
C23D C18D C19D C24D -179.3(3) . . . . ?
N2D C18D C19D C24D 5.2(5) . . . . ?
C18D C19D C20D C21D 0.0(5) . . . . ?
C24D C19D C20D C21D 179.6(4) . . . . ?
C19D C20D C21D C22D -0.3(6) . . . . ?
C20D C21D C22D C23D 0.3(6) . . . . ?
C21D C22D C23D C18D -0.1(6) . . . . ?
C21D C22D C23D C27D 177.3(4) . . . . ?
C19D C18D C23D C22D -0.2(5) . . . . ?
N2D C18D C23D C22D 175.4(3) . . . . ?
C19D C18D C23D C27D -177.5(3) . . . . ?
N2D C18D C23D C27D -2.0(5) . . . . ?
C20D C19D C24D C26D -65.9(4) . . . . ?
C18D C19D C24D C26D 113.6(4) . . . . ?
C20D C19D C24D C25D 58.7(5) . . . . ?
C18D C19D C24D C25D -121.8(4) . . . . ?
C22D C23D C27D C28D 36.3(5) . . . . ?
C18D C23D C27D C28D -146.4(3) . . . . ?
C22D C23D C27D C29D -88.1(4) . . . . ?
C18D C23D C27D C29D 89.1(4) . . . . ?
N2D Cu1D C30D O1D -137(5) . . . . ?
N1D Cu1D C30D O1D 38(6) . . . . ?
